data_4078297
loop_
_publ_author_name
'Hirano, Masafumi'
'Arai, Yasutomo'
'Hamamura, Yuka'
'Komine, Nobuyuki'
'Komiya, Sanshiro'

_publ_section_title
;
 Stoichiometric and Catalytic Cross Dimerization between Conjugated Dienes
 and Conjugated Carbonyls by a Ruthenium(0) Complex: Straightforward
 Access to Unsaturated Carbonyl Compounds by an Oxidative Coupling
 Mechanism
;
_journal_issue 10
_journal_name_full Organometallics
_journal_page_first 4006
_journal_paper_doi 10.1021/om300234d
_journal_volume 31
_journal_year 2012
_chemical_formula_moiety 'C35 H42 N O P Ru '
_chemical_formula_sum 'C35 H42 N O P Ru'
_chemical_formula_weight 624.77
_space_group_IT_number 2
_symmetry_cell_setting triclinic
_symmetry_Int_Tables_number 2
_symmetry_space_group_name_Hall '-P 1'
_symmetry_space_group_name_H-M 'P -1'
_cell_angle_alpha 82.687(6)
_cell_angle_beta 87.793(8)
_cell_angle_gamma 76.674(8)
_cell_formula_units_Z 2
_cell_length_a 10.199(2)
_cell_length_b 10.922(3)
_cell_length_c 13.664(4)
_cell_measurement_reflns_used 4569
_cell_measurement_temperature 200.0
_cell_measurement_theta_max 27.5
_cell_measurement_theta_min 3.0
_cell_volume 1469.0(7)
_computing_cell_refinement CrystalClear
_computing_data_collection CrystalClear
_computing_data_reduction CrystalStructure
_computing_publication_material 'CrystalStructure 3.8'
_computing_structure_refinement SHELXL
_computing_structure_solution SIR92
_diffrn_detector_area_resol_mean 7.31
_diffrn_measured_fraction_theta_full 0.984
_diffrn_measured_fraction_theta_max 0.984
_diffrn_measurement_device_type 'Rigaku Mercury'
_diffrn_measurement_method \w
_diffrn_radiation_type 'Mo K\a'
_diffrn_radiation_wavelength 0.71075
_diffrn_reflns_av_R_equivalents 0.019
_diffrn_reflns_limit_h_max 10
_diffrn_reflns_limit_h_min -13
_diffrn_reflns_limit_k_max 14
_diffrn_reflns_limit_k_min -11
_diffrn_reflns_limit_l_max 17
_diffrn_reflns_limit_l_min -17
_diffrn_reflns_number 11739
_diffrn_reflns_theta_full 27.49
_diffrn_reflns_theta_max 27.49
_exptl_absorpt_coefficient_mu 0.617
_exptl_absorpt_correction_T_max 0.954
_exptl_absorpt_correction_T_min 0.833
_exptl_absorpt_correction_type numerical
_exptl_absorpt_process_details
;
    Higashi, T. (1999). Program for Absorption Correction.
    Rigaku Corporation, Tokyo, Japan.
;
_exptl_crystal_colour paleyellow
_exptl_crystal_density_diffrn 1.412
_exptl_crystal_density_method 'not measured'
_exptl_crystal_description prism
_exptl_crystal_F_000 652.00
_exptl_crystal_size_max 0.32
_exptl_crystal_size_mid 0.11
_exptl_crystal_size_min 0.08
_refine_diff_density_max 0.63
_refine_diff_density_min -0.65
_refine_ls_extinction_method none
_refine_ls_goodness_of_fit_ref 1.053
_refine_ls_hydrogen_treatment refall
_refine_ls_number_parameters 489
_refine_ls_number_reflns 6635
_refine_ls_R_factor_gt 0.0302
_refine_ls_shift/su_max 0.0010
_refine_ls_structure_factor_coef Fsqd
_refine_ls_weighting_details 'w = 1/[\s^2^(Fo^2^)+(0.0401P)^2^+0.6566P] where P=(Fo^2^+2Fc^2^)/3'
_refine_ls_weighting_scheme calc
_refine_ls_wR_factor_ref 0.0800
_reflns_number_gt 6003
_reflns_number_total 6635
_reflns_threshold_expression F^2^>2.0\s(F^2^)
_cod_data_source_file om300234d_si_001.cif
_cod_data_source_block '__3aePPh3'
_cod_original_cell_volume 1468.9(6)
_cod_original_formula_sum 'C35 H42 N O P Ru '
_cod_database_code 4078297

loop_
_symmetry_equiv_pos_site_id
_symmetry_equiv_pos_as_xyz
1 +X,+Y,+Z
2 -X,-Y,-Z

loop_
_atom_site_label
_atom_site_type_symbol
_atom_site_fract_x
_atom_site_fract_y
_atom_site_fract_z
_atom_site_U_iso_or_equiv
_atom_site_adp_type
_atom_site_occupancy
_atom_site_symmetry_multiplicity
_atom_site_calc_flag
_atom_site_refinement_flags
Ru(1) Ru 0.597602(15) 0.814160(15) 0.761756(12) 0.02647(5) Uani 1.00 1 d .
P(1) P 0.83635(5) 0.81147(5) 0.76993(4) 0.02557(11) Uani 1.00 1 d .
O(1) O 0.37141(17) 1.14489(17) 0.70905(15) 0.0492(4) Uani 1.00 1 d .
N(1) N 0.5356(2) 1.21832(18) 0.76874(17) 0.0416(4) Uani 1.00 1 d .
C(1) C 0.7034(5) 0.5984(4) 1.0662(3) 0.1125(18) Uani 1.00 1 d .
C(2) C 0.6455(3) 0.6149(2) 0.9706(2) 0.0629(8) Uani 1.00 1 d .
C(3) C 0.5982(2) 0.7516(2) 0.92399(17) 0.0388(5) Uani 1.00 1 d .
C(4) C 0.4650(2) 0.7977(2) 0.89061(18) 0.0411(5) Uani 1.00 1 d .
C(5) C 0.4254(2) 0.9193(2) 0.83775(18) 0.0371(4) Uani 1.00 1 d .
C(6) C 0.5170(2) 1.0012(2) 0.82509(17) 0.0331(4) Uani 1.00 1 d .
C(7) C 0.4690(2) 1.1250(2) 0.76438(18) 0.0360(4) Uani 1.00 1 d .
C(8) C 0.6359(2) 1.2157(2) 0.8420(2) 0.0526(6) Uani 1.00 1 d .
C(9) C 0.4942(3) 1.3351(2) 0.7022(2) 0.0565(7) Uani 1.00 1 d .
C(10) C 0.5257(2) 0.6468(2) 0.7364(2) 0.0406(5) Uani 1.00 1 d .
C(11) C 0.6580(2) 0.6303(2) 0.7009(2) 0.0401(5) Uani 1.00 1 d .
C(12) C 0.6947(3) 0.6416(3) 0.5908(2) 0.0551(7) Uani 1.00 1 d .
C(13) C 0.6922(3) 0.7753(3) 0.5439(2) 0.0535(7) Uani 1.00 1 d .
C(14) C 0.6090(2) 0.8770(2) 0.59974(17) 0.0414(5) Uani 1.00 1 d .
C(15) C 0.4752(2) 0.8832(2) 0.62544(18) 0.0390(5) Uani 1.00 1 d .
C(16) C 0.3986(2) 0.7899(2) 0.5962(2) 0.0495(6) Uani 1.00 1 d .
C(17) C 0.3994(2) 0.6805(2) 0.6757(2) 0.0568(7) Uani 1.00 1 d .
C(18) C 0.9106(2) 0.8049(2) 0.89297(16) 0.0299(4) Uani 1.00 1 d .
C(19) C 0.8496(2) 0.8940(2) 0.95391(19) 0.0401(5) Uani 1.00 1 d .
C(20) C 0.9003(2) 0.8984(2) 1.0453(2) 0.0489(6) Uani 1.00 1 d .
C(21) C 1.0153(2) 0.8127(2) 1.0786(2) 0.0471(6) Uani 1.00 1 d .
C(22) C 1.0801(3) 0.7255(2) 1.0185(2) 0.0533(6) Uani 1.00 1 d .
C(23) C 1.0291(2) 0.7208(2) 0.9267(2) 0.0452(5) Uani 1.00 1 d .
C(24) C 0.9534(2) 0.6785(2) 0.72034(16) 0.0295(4) Uani 1.00 1 d .
C(25) C 1.0217(2) 0.6929(2) 0.63054(17) 0.0346(4) Uani 1.00 1 d .
C(26) C 1.1019(2) 0.5887(2) 0.5927(2) 0.0425(5) Uani 1.00 1 d .
C(27) C 1.1173(2) 0.4685(2) 0.6436(2) 0.0466(6) Uani 1.00 1 d .
C(28) C 1.0515(2) 0.4533(2) 0.7323(2) 0.0442(5) Uani 1.00 1 d .
C(29) C 0.9694(2) 0.5562(2) 0.77054(19) 0.0369(4) Uani 1.00 1 d .
C(30) C 0.8995(2) 0.9487(2) 0.71084(15) 0.0286(4) Uani 1.00 1 d .
C(31) C 0.8116(2) 1.0569(2) 0.66839(18) 0.0373(4) Uani 1.00 1 d .
C(32) C 0.8582(2) 1.1624(2) 0.6277(2) 0.0475(6) Uani 1.00 1 d .
C(33) C 0.9929(2) 1.1614(2) 0.62903(19) 0.0441(5) Uani 1.00 1 d .
C(34) C 1.0820(2) 1.0552(2) 0.6726(2) 0.0446(5) Uani 1.00 1 d .
C(35) C 1.0357(2) 0.9499(2) 0.7133(2) 0.0394(5) Uani 1.00 1 d .
H(1) H 0.6875 0.5204 1.1036 0.135 Uiso 1.00 1 c R
H(2) H 0.6620 0.6709 1.1011 0.135 Uiso 1.00 1 c R
H(3) H 0.8006 0.5925 1.0594 0.135 Uiso 1.00 1 c R
H(4) H 0.5676 0.5746 0.9754 0.076 Uiso 1.00 1 c R
H(5) H 0.7128 0.5694 0.9259 0.076 Uiso 1.00 1 c R
H(6) H 0.642(2) 0.805(2) 0.9512(17) 0.030(6) Uiso 1.00 1 c .
H(7) H 0.406(2) 0.740(2) 0.894(2) 0.046(7) Uiso 1.00 1 c .
H(8) H 0.344(2) 0.944(2) 0.8070(18) 0.033(6) Uiso 1.00 1 c .
H(9) H 0.573(2) 1.002(2) 0.8750(19) 0.036(6) Uiso 1.00 1 c .
H(10) H 0.5916 1.2543 0.8991 0.063 Uiso 1.00 1 c R
H(11) H 0.7015 1.2633 0.8133 0.063 Uiso 1.00 1 c R
H(12) H 0.6822 1.1277 0.8629 0.063 Uiso 1.00 1 c R
H(13) H 0.414(4) 1.383(3) 0.720(2) 0.090(13) Uiso 1.00 1 c .
H(14) H 0.477(4) 1.320(4) 0.637(3) 0.114(16) Uiso 1.00 1 c .
H(15) H 0.559(3) 1.378(3) 0.696(2) 0.066(9) Uiso 1.00 1 c .
H(16) H 0.515(2) 0.598(2) 0.792(2) 0.045(7) Uiso 1.00 1 c .
H(17) H 0.721(2) 0.570(2) 0.745(2) 0.046(7) Uiso 1.00 1 c .
H(18) H 0.636(2) 0.605(2) 0.554(2) 0.050(7) Uiso 1.00 1 c .
H(19) H 0.779(3) 0.591(3) 0.584(2) 0.057(8) Uiso 1.00 1 c .
H(20) H 0.658(3) 0.784(3) 0.479(2) 0.084(11) Uiso 1.00 1 c .
H(21) H 0.782(3) 0.788(2) 0.539(2) 0.058(8) Uiso 1.00 1 c .
H(22) H 0.636(3) 0.954(3) 0.588(2) 0.070(9) Uiso 1.00 1 c .
H(23) H 0.421(2) 0.966(2) 0.6355(19) 0.041(6) Uiso 1.00 1 c .
H(24) H 0.435(3) 0.760(3) 0.535(2) 0.067(9) Uiso 1.00 1 c .
H(25) H 0.309(3) 0.832(3) 0.581(2) 0.066(9) Uiso 1.00 1 c .
H(26) H 0.393(3) 0.609(3) 0.646(2) 0.076(10) Uiso 1.00 1 c .
H(27) H 0.320(3) 0.703(3) 0.722(2) 0.077(10) Uiso 1.00 1 c .
H(28) H 0.775(2) 0.954(2) 0.932(2) 0.044(7) Uiso 1.00 1 c .
H(29) H 0.860(3) 0.962(3) 1.085(2) 0.065(9) Uiso 1.00 1 c .
H(30) H 1.053(2) 0.811(2) 1.139(2) 0.049(7) Uiso 1.00 1 c .
H(31) H 1.159(3) 0.668(3) 1.039(2) 0.064(9) Uiso 1.00 1 c .
H(32) H 1.073(2) 0.657(3) 0.888(2) 0.057(8) Uiso 1.00 1 c .
H(33) H 1.016(2) 0.774(2) 0.5943(19) 0.037(6) Uiso 1.00 1 c .
H(34) H 1.147(2) 0.603(2) 0.532(2) 0.048(7) Uiso 1.00 1 c .
H(35) H 1.174(2) 0.405(2) 0.623(2) 0.052(8) Uiso 1.00 1 c .
H(36) H 1.062(2) 0.378(3) 0.765(2) 0.049(7) Uiso 1.00 1 c .
H(37) H 0.929(2) 0.542(2) 0.8316(19) 0.036(6) Uiso 1.00 1 c .
H(38) H 0.721(2) 1.061(2) 0.6666(19) 0.040(6) Uiso 1.00 1 c .
H(39) H 0.801(3) 1.232(3) 0.598(2) 0.067(9) Uiso 1.00 1 c .
H(40) H 1.025(2) 1.234(2) 0.602(2) 0.051(7) Uiso 1.00 1 c .
H(41) H 1.171(3) 1.055(2) 0.677(2) 0.058(8) Uiso 1.00 1 c .
H(42) H 1.095(2) 0.882(2) 0.745(2) 0.050(7) Uiso 1.00 1 c .

loop_
_atom_site_aniso_label
_atom_site_aniso_U_11
_atom_site_aniso_U_22
_atom_site_aniso_U_33
_atom_site_aniso_U_12
_atom_site_aniso_U_13
_atom_site_aniso_U_23
Ru(1) 0.02723(9) 0.02472(9) 0.02835(10) -0.00794(6) -0.00200(6) -0.00232(6)
P(1) 0.0265(2) 0.0244(2) 0.0256(2) -0.00551(19) -0.00212(19) -0.00231(19)
O(1) 0.0468(9) 0.0372(9) 0.0632(12) -0.0053(7) -0.0262(8) -0.0050(8)
N(1) 0.0429(10) 0.0281(9) 0.0544(12) -0.0063(8) -0.0168(9) -0.0055(8)
C(1) 0.169(4) 0.066(2) 0.071(2) 0.033(2) -0.043(2) 0.010(2)
C(2) 0.095(2) 0.0356(14) 0.0542(17) -0.0169(14) -0.0115(15) 0.0163(12)
C(3) 0.0527(13) 0.0341(11) 0.0301(11) -0.0146(10) -0.0005(9) 0.0037(9)
C(4) 0.0432(12) 0.0456(13) 0.0378(12) -0.0198(10) 0.0122(9) -0.0029(10)
C(5) 0.0285(10) 0.0413(12) 0.0406(12) -0.0049(9) 0.0041(9) -0.0091(10)
C(6) 0.0312(10) 0.0312(11) 0.0356(11) -0.0020(8) -0.0047(8) -0.0072(9)
C(7) 0.0367(10) 0.0286(10) 0.0415(12) -0.0014(8) -0.0072(9) -0.0086(9)
C(8) 0.0525(14) 0.0440(14) 0.0652(18) -0.0121(11) -0.0205(13) -0.0129(13)
C(9) 0.0678(19) 0.0337(14) 0.069(2) -0.0137(13) -0.0169(16) 0.0003(13)
C(10) 0.0447(12) 0.0255(11) 0.0546(15) -0.0134(9) -0.0107(11) -0.0036(10)
C(11) 0.0406(11) 0.0293(11) 0.0528(14) -0.0066(9) -0.0101(10) -0.0131(10)
C(12) 0.0510(15) 0.0641(19) 0.0553(17) -0.0078(13) -0.0049(13) -0.0350(15)
C(13) 0.0494(15) 0.083(2) 0.0298(13) -0.0139(14) -0.0048(10) -0.0126(13)
C(14) 0.0518(13) 0.0488(14) 0.0264(11) -0.0194(11) -0.0098(9) 0.0024(10)
C(15) 0.0458(12) 0.0334(12) 0.0371(12) -0.0058(9) -0.0141(9) -0.0039(9)
C(16) 0.0414(13) 0.0486(15) 0.0600(17) -0.0063(11) -0.0195(12) -0.0141(13)
C(17) 0.0462(14) 0.0404(14) 0.090(2) -0.0171(11) -0.0224(15) -0.0127(14)
C(18) 0.0303(9) 0.0297(10) 0.0297(10) -0.0077(8) -0.0040(7) -0.0010(8)
C(19) 0.0369(11) 0.0392(12) 0.0432(13) -0.0018(9) -0.0092(9) -0.0113(10)
C(20) 0.0464(13) 0.0599(17) 0.0430(14) -0.0085(12) -0.0040(11) -0.0223(12)
C(21) 0.0539(14) 0.0584(16) 0.0316(12) -0.0170(12) -0.0124(10) -0.0039(11)
C(22) 0.0530(15) 0.0498(15) 0.0510(16) 0.0044(12) -0.0266(12) -0.0053(12)
C(23) 0.0438(12) 0.0437(14) 0.0440(14) 0.0044(10) -0.0144(10) -0.0123(11)
C(24) 0.0279(9) 0.0294(10) 0.0314(10) -0.0053(7) -0.0030(7) -0.0064(8)
C(25) 0.0355(10) 0.0350(11) 0.0337(11) -0.0078(9) 0.0006(8) -0.0068(9)
C(26) 0.0412(12) 0.0462(14) 0.0416(13) -0.0091(10) 0.0072(10) -0.0156(11)
C(27) 0.0425(12) 0.0385(13) 0.0598(17) -0.0022(10) 0.0016(11) -0.0238(12)
C(28) 0.0508(13) 0.0251(11) 0.0548(15) -0.0036(9) -0.0083(11) -0.0046(10)
C(29) 0.0398(11) 0.0325(11) 0.0381(12) -0.0083(9) -0.0017(9) -0.0029(9)
C(30) 0.0309(9) 0.0282(10) 0.0285(10) -0.0093(7) -0.0003(7) -0.0046(8)
C(31) 0.0334(10) 0.0348(11) 0.0435(13) -0.0103(9) -0.0029(9) 0.0009(9)
C(32) 0.0504(14) 0.0347(13) 0.0559(16) -0.0138(11) -0.0089(12) 0.0108(11)
C(33) 0.0548(14) 0.0423(13) 0.0416(13) -0.0273(11) 0.0013(10) -0.0002(10)
C(34) 0.0366(12) 0.0509(15) 0.0524(15) -0.0228(10) -0.0005(10) -0.0056(11)
C(35) 0.0319(10) 0.0371(12) 0.0497(14) -0.0098(9) -0.0049(9) -0.0025(10)

loop_
_atom_type_symbol
_atom_type_description
_atom_type_scat_dispersion_real
_atom_type_scat_dispersion_imag
_atom_type_scat_source
C C 0.003 0.002
;
International Tables for Crystallography
(1992, Vol. C, Tables 4.2.6.8 and 6.1.1.4)
;
H H 0.000 0.000
;
International Tables for Crystallography
(1992, Vol. C, Table 6.1.1.4)
;
N N 0.006 0.003
;
International Tables for Crystallography
(1992, Vol. C, Tables 4.2.6.8 and 6.1.1.4)
;
O O 0.011 0.006
;
International Tables for Crystallography
(1992, Vol. C, Tables 4.2.6.8 and 6.1.1.4)
;
P P 0.102 0.094
;
International Tables for Crystallography
(1992, Vol. C, Tables 4.2.6.8 and 6.1.1.4)
;
Ru Ru -1.259 0.836
;
International Tables for Crystallography
(1992, Vol. C, Tables 4.2.6.8 and 6.1.1.4)
;

loop_
_geom_angle_atom_site_label_1
_geom_angle_atom_site_label_2
_geom_angle_atom_site_label_3
_geom_angle
_geom_angle_publ_flag
P(1) Ru(1) C(3) 89.06(7) yes
P(1) Ru(1) C(4) 124.60(6) yes
P(1) Ru(1) C(5) 130.52(7) yes
P(1) Ru(1) C(6) 97.32(6) yes
P(1) Ru(1) C(10) 122.32(6) yes
P(1) Ru(1) C(11) 87.53(6) yes
P(1) Ru(1) C(14) 87.79(7) yes
P(1) Ru(1) C(15) 123.50(6) yes
C(3) Ru(1) C(4) 37.06(9) yes
C(3) Ru(1) C(5) 67.36(8) yes
C(3) Ru(1) C(6) 77.77(8) yes
C(3) Ru(1) C(10) 89.54(10) yes
C(3) Ru(1) C(11) 101.74(9) yes
C(3) Ru(1) C(14) 176.85(9) yes
C(3) Ru(1) C(15) 147.06(9) yes
C(4) Ru(1) C(5) 37.62(8) yes
C(4) Ru(1) C(6) 66.44(9) yes
C(4) Ru(1) C(10) 79.50(10) yes
C(4) Ru(1) C(11) 110.22(9) yes
C(4) Ru(1) C(14) 145.95(9) yes
C(4) Ru(1) C(15) 110.15(9) yes
C(5) Ru(1) C(6) 37.24(9) yes
C(5) Ru(1) C(10) 101.21(9) yes
C(5) Ru(1) C(11) 138.04(9) yes
C(5) Ru(1) C(14) 114.80(8) yes
C(5) Ru(1) C(15) 85.35(8) yes
C(6) Ru(1) C(10) 138.30(8) yes
C(6) Ru(1) C(11) 175.10(8) yes
C(6) Ru(1) C(14) 102.55(8) yes
C(6) Ru(1) C(15) 91.79(8) yes
C(10) Ru(1) C(11) 36.88(9) yes
C(10) Ru(1) C(14) 92.21(10) yes
C(10) Ru(1) C(15) 77.60(9) yes
C(11) Ru(1) C(14) 78.20(9) yes
C(11) Ru(1) C(15) 86.04(9) yes
C(14) Ru(1) C(15) 36.05(9) yes
Ru(1) P(1) C(18) 118.29(6) yes
Ru(1) P(1) C(24) 116.14(7) yes
Ru(1) P(1) C(30) 119.61(6) yes
C(18) P(1) C(24) 100.99(9) yes
C(18) P(1) C(30) 96.36(10) yes
C(24) P(1) C(30) 101.88(9) yes
C(7) N(1) C(8) 124.6(2) yes
C(7) N(1) C(9) 118.0(2) yes
C(8) N(1) C(9) 117.1(2) yes
C(1) C(2) C(3) 115.6(2) yes
Ru(1) C(3) C(2) 124.41(18) yes
Ru(1) C(3) C(4) 69.85(13) yes
C(2) C(3) C(4) 120.5(2) yes
Ru(1) C(4) C(3) 73.09(14) yes
Ru(1) C(4) C(5) 70.37(13) yes
C(3) C(4) C(5) 120.5(2) yes
Ru(1) C(5) C(4) 72.01(13) yes
Ru(1) C(5) C(6) 75.66(12) yes
C(4) C(5) C(6) 120.0(2) yes
Ru(1) C(6) C(5) 67.09(12) yes
Ru(1) C(6) C(7) 124.21(16) yes
C(5) C(6) C(7) 116.23(19) yes
O(1) C(7) N(1) 119.2(2) yes
O(1) C(7) C(6) 121.8(2) yes
N(1) C(7) C(6) 118.9(2) yes
Ru(1) C(10) C(11) 72.65(16) yes
Ru(1) C(10) C(17) 112.39(16) yes
C(11) C(10) C(17) 126.8(2) yes
Ru(1) C(11) C(10) 70.46(14) yes
Ru(1) C(11) C(12) 114.32(18) yes
C(10) C(11) C(12) 123.4(2) yes
C(11) C(12) C(13) 114.5(2) yes
C(12) C(13) C(14) 114.2(2) yes
Ru(1) C(14) C(13) 112.68(16) yes
Ru(1) C(14) C(15) 71.70(13) yes
C(13) C(14) C(15) 123.3(2) yes
Ru(1) C(15) C(14) 72.25(13) yes
Ru(1) C(15) C(16) 114.14(16) yes
C(14) C(15) C(16) 122.4(2) yes
C(15) C(16) C(17) 112.6(2) yes
C(10) C(17) C(16) 112.6(2) yes
P(1) C(18) C(19) 118.42(15) yes
P(1) C(18) C(23) 124.55(18) yes
C(19) C(18) C(23) 116.9(2) yes
C(18) C(19) C(20) 122.2(2) yes
C(19) C(20) C(21) 120.1(2) yes
C(20) C(21) C(22) 118.9(2) yes
C(21) C(22) C(23) 121.1(2) yes
C(18) C(23) C(22) 120.7(2) yes
P(1) C(24) C(25) 122.56(16) yes
P(1) C(24) C(29) 119.42(16) yes
C(25) C(24) C(29) 117.91(19) yes
C(24) C(25) C(26) 120.7(2) yes
C(25) C(26) C(27) 120.7(2) yes
C(26) C(27) C(28) 119.2(2) yes
C(27) C(28) C(29) 120.9(2) yes
C(24) C(29) C(28) 120.6(2) yes
P(1) C(30) C(31) 120.84(17) yes
P(1) C(30) C(35) 121.15(15) yes
C(31) C(30) C(35) 117.9(2) yes
C(30) C(31) C(32) 121.0(2) yes
C(31) C(32) C(33) 120.5(2) yes
C(32) C(33) C(34) 119.4(2) yes
C(33) C(34) C(35) 120.2(2) yes
C(30) C(35) C(34) 121.0(2) yes
C(2) C(1) H(1) 109.5 no
C(2) C(1) H(2) 109.5 no
C(2) C(1) H(3) 109.5 no
H(1) C(1) H(2) 109.5 no
H(1) C(1) H(3) 109.5 no
H(2) C(1) H(3) 109.5 no
C(1) C(2) H(4) 108.4 no
C(1) C(2) H(5) 108.4 no
C(3) C(2) H(4) 108.4 no
C(3) C(2) H(5) 108.4 no
H(4) C(2) H(5) 107.4 no
Ru(1) C(3) H(6) 104.7(14) no
C(2) C(3) H(6) 111.4(13) no
C(4) C(3) H(6) 119.6(13) no
Ru(1) C(4) H(7) 119.4(16) no
C(3) C(4) H(7) 118.9(15) no
C(5) C(4) H(7) 119.6(15) no
Ru(1) C(5) H(8) 119.5(15) no
C(4) C(5) H(8) 120.8(16) no
C(6) C(5) H(8) 119.1(16) no
Ru(1) C(6) H(9) 106.3(15) no
C(5) C(6) H(9) 119.6(16) no
C(7) C(6) H(9) 115.2(16) no
N(1) C(8) H(10) 109.5 no
N(1) C(8) H(11) 109.5 no
N(1) C(8) H(12) 109.5 no
H(10) C(8) H(11) 109.5 no
H(10) C(8) H(12) 109.5 no
H(11) C(8) H(12) 109.5 no
N(1) C(9) H(13) 112(2) no
N(1) C(9) H(14) 112(2) no
N(1) C(9) H(15) 110.5(19) no
H(13) C(9) H(14) 102(3) no
H(13) C(9) H(15) 112(3) no
H(14) C(9) H(15) 106(3) no
Ru(1) C(10) H(16) 113(2) no
C(11) C(10) H(16) 114.8(16) no
C(17) C(10) H(16) 111.1(18) no
Ru(1) C(11) H(17) 110.1(18) no
C(10) C(11) H(17) 112.0(16) no
C(12) C(11) H(17) 117.1(16) no
C(11) C(12) H(18) 110.8(17) no
C(11) C(12) H(19) 107.2(19) no
C(13) C(12) H(18) 109.3(16) no
C(13) C(12) H(19) 110(2) no
H(18) C(12) H(19) 104(2) no
C(12) C(13) H(20) 108(2) no
C(12) C(13) H(21) 109.6(17) no
C(14) C(13) H(20) 110(2) no
C(14) C(13) H(21) 107.3(19) no
H(20) C(13) H(21) 108(2) no
Ru(1) C(14) H(22) 111(2) no
C(13) C(14) H(22) 113.5(19) no
C(15) C(14) H(22) 116.8(18) no
Ru(1) C(15) H(23) 105.8(15) no
C(14) C(15) H(23) 116.2(17) no
C(16) C(15) H(23) 116.0(17) no
C(15) C(16) H(24) 110(2) no
C(15) C(16) H(25) 110(2) no
C(17) C(16) H(24) 111(2) no
C(17) C(16) H(25) 110(2) no
H(24) C(16) H(25) 104(2) no
C(10) C(17) H(26) 109(2) no
C(10) C(17) H(27) 108(2) no
C(16) C(17) H(26) 109(2) no
C(16) C(17) H(27) 109.7(19) no
H(26) C(17) H(27) 109(3) no
C(18) C(19) H(28) 119.2(18) no
C(20) C(19) H(28) 118.5(18) no
C(19) C(20) H(29) 121.5(18) no
C(21) C(20) H(29) 118.3(19) no
C(20) C(21) H(30) 123.5(16) no
C(22) C(21) H(30) 117.6(16) no
C(21) C(22) H(31) 120(2) no
C(23) C(22) H(31) 119(2) no
C(18) C(23) H(32) 119.7(18) no
C(22) C(23) H(32) 119.5(18) no
C(24) C(25) H(33) 121.3(15) no
C(26) C(25) H(33) 118.0(15) no
C(25) C(26) H(34) 117.6(16) no
C(27) C(26) H(34) 121.8(16) no
C(26) C(27) H(35) 121(2) no
C(28) C(27) H(35) 120(2) no
C(27) C(28) H(36) 119.6(19) no
C(29) C(28) H(36) 119.5(19) no
C(24) C(29) H(37) 121.4(15) no
C(28) C(29) H(37) 117.9(15) no
C(30) C(31) H(38) 120.5(16) no
C(32) C(31) H(38) 118.5(16) no
C(31) C(32) H(39) 121(2) no
C(33) C(32) H(39) 119(2) no
C(32) C(33) H(40) 120.6(15) no
C(34) C(33) H(40) 120.0(15) no
C(33) C(34) H(41) 120.1(18) no
C(35) C(34) H(41) 119.7(18) no
C(30) C(35) H(42) 120(2) no
C(34) C(35) H(42) 119(2) no

loop_
_geom_bond_atom_site_label_1
_geom_bond_atom_site_label_2
_geom_bond_distance
_geom_bond_publ_flag
Ru(1) P(1) 2.4350(5) yes
Ru(1) C(3) 2.235(2) yes
Ru(1) C(4) 2.193(2) yes
Ru(1) C(5) 2.172(2) yes
Ru(1) C(6) 2.284(2) yes
Ru(1) C(10) 2.190(2) yes
Ru(1) C(11) 2.218(2) yes
Ru(1) C(14) 2.239(2) yes
Ru(1) C(15) 2.232(2) yes
P(1) C(18) 1.857(2) yes
P(1) C(24) 1.839(2) yes
P(1) C(30) 1.847(2) yes
O(1) C(7) 1.236(3) yes
N(1) C(7) 1.357(3) yes
N(1) C(8) 1.451(3) yes
N(1) C(9) 1.455(3) yes
C(1) C(2) 1.427(5) yes
C(2) C(3) 1.522(3) yes
C(3) C(4) 1.407(3) yes
C(4) C(5) 1.407(3) yes
C(5) C(6) 1.427(3) yes
C(6) C(7) 1.483(2) yes
C(10) C(11) 1.395(3) yes
C(10) C(17) 1.506(4) yes
C(11) C(12) 1.533(4) yes
C(12) C(13) 1.513(4) yes
C(13) C(14) 1.505(4) yes
C(14) C(15) 1.384(3) yes
C(15) C(16) 1.518(4) yes
C(16) C(17) 1.507(4) yes
C(18) C(19) 1.384(3) yes
C(18) C(23) 1.393(3) yes
C(19) C(20) 1.380(4) yes
C(20) C(21) 1.373(3) yes
C(21) C(22) 1.372(4) yes
C(22) C(23) 1.388(4) yes
C(24) C(25) 1.397(3) yes
C(24) C(29) 1.398(3) yes
C(25) C(26) 1.386(3) yes
C(26) C(27) 1.384(3) yes
C(27) C(28) 1.372(3) yes
C(28) C(29) 1.386(3) yes
C(30) C(31) 1.383(2) yes
C(30) C(35) 1.394(3) yes
C(31) C(32) 1.390(3) yes
C(32) C(33) 1.371(4) yes
C(33) C(34) 1.381(3) yes
C(34) C(35) 1.386(3) yes
C(1) H(1) 0.980 no
C(1) H(2) 0.980 no
C(1) H(3) 0.980 no
C(2) H(4) 0.990 no
C(2) H(5) 0.990 no
C(3) H(6) 0.93(2) no
C(4) H(7) 0.96(3) no
C(5) H(8) 0.91(2) no
C(6) H(9) 0.91(2) no
C(8) H(10) 0.980 no
C(8) H(11) 0.980 no
C(8) H(12) 0.980 no
C(9) H(13) 0.91(3) no
C(9) H(14) 0.95(5) no
C(9) H(15) 0.89(3) no
C(10) H(16) 0.89(2) no
C(11) H(17) 0.97(2) no
C(12) H(18) 0.97(3) no
C(12) H(19) 0.92(2) no
C(13) H(20) 0.96(3) no
C(13) H(21) 0.95(3) no
C(14) H(22) 0.94(3) no
C(15) H(23) 0.97(2) no
C(16) H(24) 0.97(3) no
C(16) H(25) 0.94(3) no
C(17) H(26) 0.95(4) no
C(17) H(27) 1.01(3) no
C(19) H(28) 0.91(2) no
C(20) H(29) 0.95(3) no
C(21) H(30) 0.92(3) no
C(22) H(31) 0.93(2) no
C(23) H(32) 0.95(3) no
C(25) H(33) 0.95(2) no
C(26) H(34) 0.94(2) no
C(27) H(35) 0.86(2) no
C(28) H(36) 0.87(3) no
C(29) H(37) 0.93(2) no
C(31) H(38) 0.92(2) no
C(32) H(39) 0.90(3) no
C(33) H(40) 0.96(3) no
C(34) H(41) 0.91(3) no
C(35) H(42) 0.92(2) no

loop_
_geom_contact_atom_site_label_1
_geom_contact_atom_site_label_2
_geom_contact_distance
_geom_contact_site_symmetry_2
Ru(1) C(2) 3.340(2) .
Ru(1) C(7) 3.350(2) .
Ru(1) C(12) 3.173(3) .
Ru(1) C(13) 3.143(2) .
Ru(1) C(16) 3.172(3) .
Ru(1) C(17) 3.095(3) .
P(1) C(3) 3.278(2) .
P(1) C(6) 3.545(2) .
P(1) C(11) 3.222(2) .
P(1) C(13) 3.575(3) .
P(1) C(14) 3.244(2) .
P(1) C(19) 2.795(2) .
P(1) C(23) 2.885(2) .
P(1) C(25) 2.846(2) .
P(1) C(29) 2.805(2) .
P(1) C(31) 2.818(2) .
P(1) C(35) 2.832(2) .
O(1) N(1) 2.237(3) .
O(1) C(5) 2.795(2) .
O(1) C(6) 2.379(2) .
O(1) C(8) 3.587(3) .
O(1) C(9) 2.652(4) .
O(1) C(13) 3.504(3) 2_676
O(1) C(15) 3.152(3) .
O(1) C(34) 3.390(3) 1_455
N(1) O(1) 2.237(3) .
N(1) C(6) 2.447(3) .
N(1) C(31) 3.308(2) .
C(1) C(3) 2.496(4) .
C(2) Ru(1) 3.340(2) .
C(2) C(4) 2.544(3) .
C(2) C(10) 3.417(4) .
C(3) P(1) 3.278(2) .
C(3) C(1) 2.496(4) .
C(3) C(5) 2.444(3) .
C(3) C(6) 2.837(3) .
C(3) C(10) 3.116(3) .
C(3) C(11) 3.454(3) .
C(3) C(18) 3.370(3) .
C(3) C(19) 3.352(4) .
C(4) C(2) 2.544(3) .
C(4) C(6) 2.454(3) .
C(4) C(10) 2.803(3) .
C(4) C(17) 3.495(4) .
C(5) O(1) 2.795(2) .
C(5) C(3) 2.444(3) .
C(5) C(7) 2.471(3) .
C(5) C(10) 3.371(3) .
C(5) C(15) 2.986(3) .
C(6) P(1) 3.545(2) .
C(6) O(1) 2.379(2) .
C(6) N(1) 2.447(3) .
C(6) C(3) 2.837(3) .
C(6) C(4) 2.454(3) .
C(6) C(8) 2.912(4) .
C(6) C(14) 3.529(3) .
C(6) C(15) 3.243(3) .
C(7) Ru(1) 3.350(2) .
C(7) C(5) 2.471(3) .
C(7) C(8) 2.486(4) .
C(7) C(9) 2.410(3) .
C(7) C(15) 3.431(3) .
C(8) O(1) 3.587(3) .
C(8) C(6) 2.912(4) .
C(8) C(7) 2.486(4) .
C(8) C(9) 2.479(4) .
C(8) C(31) 3.336(3) .
C(9) O(1) 2.652(4) .
C(9) C(7) 2.410(3) .
C(9) C(8) 2.479(4) .
C(9) C(10) 3.583(4) 1_565
C(10) C(2) 3.417(4) .
C(10) C(3) 3.116(3) .
C(10) C(4) 2.803(3) .
C(10) C(5) 3.371(3) .
C(10) C(9) 3.583(4) 1_545
C(10) C(12) 2.578(4) .
C(10) C(13) 3.403(4) .
C(10) C(14) 3.192(3) .
C(10) C(15) 2.771(3) .
C(10) C(16) 2.507(3) .
C(11) P(1) 3.222(2) .
C(11) C(3) 3.454(3) .
C(11) C(13) 2.562(3) .
C(11) C(14) 2.811(3) .
C(11) C(15) 3.037(3) .
C(11) C(16) 3.101(3) .
C(11) C(17) 2.594(3) .
C(11) C(24) 3.202(3) .
C(11) C(29) 3.240(3) .
C(12) Ru(1) 3.173(3) .
C(12) C(10) 2.578(4) .
C(12) C(14) 2.534(4) .
C(12) C(15) 3.117(3) .
C(12) C(16) 3.083(3) .
C(12) C(17) 3.141(4) .
C(12) C(24) 3.359(4) .
C(12) C(25) 3.579(4) .
C(13) Ru(1) 3.143(2) .
C(13) P(1) 3.575(3) .
C(13) O(1) 3.504(3) 2_676
C(13) C(10) 3.403(4) .
C(13) C(11) 2.562(3) .
C(13) C(15) 2.543(3) .
C(13) C(16) 3.024(4) .
C(13) C(24) 3.546(3) .
C(13) C(25) 3.485(3) .
C(14) P(1) 3.244(2) .
C(14) C(6) 3.529(3) .
C(14) C(10) 3.192(3) .
C(14) C(11) 2.811(3) .
C(14) C(12) 2.534(4) .
C(14) C(16) 2.544(4) .
C(14) C(17) 3.409(4) .
C(14) C(31) 3.392(4) .
C(15) O(1) 3.152(3) .
C(15) C(5) 2.986(3) .
C(15) C(6) 3.243(3) .
C(15) C(7) 3.431(3) .
C(15) C(10) 2.771(3) .
C(15) C(11) 3.037(3) .
C(15) C(12) 3.117(3) .
C(15) C(13) 2.543(3) .
C(15) C(17) 2.516(4) .
C(16) Ru(1) 3.172(3) .
C(16) C(10) 2.507(3) .
C(16) C(11) 3.101(3) .
C(16) C(12) 3.083(3) .
C(16) C(13) 3.024(4) .
C(16) C(14) 2.544(4) .
C(17) Ru(1) 3.095(3) .
C(17) C(4) 3.495(4) .
C(17) C(11) 2.594(3) .
C(17) C(12) 3.141(4) .
C(17) C(14) 3.409(4) .
C(17) C(15) 2.516(4) .
C(18) C(3) 3.370(3) .
C(18) C(20) 2.421(3) .
C(18) C(21) 2.808(3) .
C(18) C(22) 2.417(3) .
C(18) C(24) 2.852(3) .
C(18) C(29) 3.296(3) .
C(18) C(30) 2.760(2) .
C(18) C(35) 3.140(3) .
C(19) P(1) 2.795(2) .
C(19) C(3) 3.352(4) .
C(19) C(21) 2.386(3) .
C(19) C(22) 2.729(3) .
C(19) C(23) 2.367(3) .
C(19) C(30) 3.339(3) .
C(20) C(18) 2.421(3) .
C(20) C(20) 3.432(4) 2_777
C(20) C(22) 2.364(3) .
C(20) C(23) 2.752(4) .
C(21) C(18) 2.808(3) .
C(21) C(19) 2.386(3) .
C(21) C(23) 2.403(4) .
C(22) C(18) 2.417(3) .
C(22) C(19) 2.729(3) .
C(22) C(20) 2.364(3) .
C(23) P(1) 2.885(2) .
C(23) C(19) 2.367(3) .
C(23) C(20) 2.752(4) .
C(23) C(21) 2.403(4) .
C(23) C(24) 3.070(3) .
C(23) C(29) 3.121(4) .
C(24) C(11) 3.202(3) .
C(24) C(12) 3.359(4) .
C(24) C(13) 3.546(3) .
C(24) C(18) 2.852(3) .
C(24) C(23) 3.070(3) .
C(24) C(26) 2.418(3) .
C(24) C(27) 2.804(3) .
C(24) C(28) 2.419(3) .
C(24) C(30) 2.862(3) .
C(24) C(35) 3.252(3) .
C(25) P(1) 2.846(2) .
C(25) C(12) 3.579(4) .
C(25) C(13) 3.485(3) .
C(25) C(27) 2.406(3) .
C(25) C(28) 2.759(3) .
C(25) C(29) 2.395(3) .
C(25) C(30) 3.104(3) .
C(25) C(35) 3.192(3) .
C(26) C(24) 2.418(3) .
C(26) C(28) 2.376(3) .
C(26) C(29) 2.759(3) .
C(27) C(24) 2.804(3) .
C(27) C(25) 2.406(3) .
C(27) C(29) 2.400(3) .
C(28) C(24) 2.419(3) .
C(28) C(25) 2.759(3) .
C(28) C(26) 2.376(3) .
C(29) P(1) 2.805(2) .
C(29) C(11) 3.240(3) .
C(29) C(18) 3.296(3) .
C(29) C(23) 3.121(4) .
C(29) C(25) 2.395(3) .
C(29) C(26) 2.759(3) .
C(29) C(27) 2.400(3) .
C(30) C(18) 2.760(2) .
C(30) C(19) 3.339(3) .
C(30) C(24) 2.862(3) .
C(30) C(25) 3.104(3) .
C(30) C(32) 2.413(3) .
C(30) C(33) 2.798(3) .
C(30) C(34) 2.420(3) .
C(31) P(1) 2.818(2) .
C(31) N(1) 3.308(2) .
C(31) C(8) 3.336(3) .
C(31) C(14) 3.392(4) .
C(31) C(33) 2.398(3) .
C(31) C(34) 2.756(3) .
C(31) C(35) 2.379(3) .
C(32) C(30) 2.413(3) .
C(32) C(34) 2.376(3) .
C(32) C(35) 2.750(3) .
C(33) C(30) 2.798(3) .
C(33) C(31) 2.398(3) .
C(33) C(35) 2.398(3) .
C(34) O(1) 3.390(3) 1_655
C(34) C(30) 2.420(3) .
C(34) C(31) 2.756(3) .
C(34) C(32) 2.376(3) .
C(35) P(1) 2.832(2) .
C(35) C(18) 3.140(3) .
C(35) C(24) 3.252(3) .
C(35) C(25) 3.192(3) .
C(35) C(31) 2.379(3) .
C(35) C(32) 2.750(3) .
C(35) C(33) 2.398(3) .
Ru(1) H(5) 3.285 .
Ru(1) H(6) 2.63(2) .
Ru(1) H(7) 2.79(2) .
Ru(1) H(8) 2.74(2) .
Ru(1) H(9) 2.68(2) .
Ru(1) H(16) 2.66(3) .
Ru(1) H(17) 2.71(2) .
Ru(1) H(21) 3.52(3) .
Ru(1) H(22) 2.72(3) .
Ru(1) H(23) 2.66(2) .
Ru(1) H(27) 3.42(4) .
Ru(1) H(38) 3.32(2) .
P(1) H(6) 3.12(2) .
P(1) H(9) 3.39(2) .
P(1) H(17) 3.19(3) .
P(1) H(21) 3.27(3) .
P(1) H(22) 3.27(3) .
P(1) H(28) 2.84(2) .
P(1) H(32) 3.00(2) .
P(1) H(33) 2.97(2) .
P(1) H(37) 2.90(2) .
P(1) H(38) 2.91(2) .
P(1) H(42) 2.91(3) .
O(1) H(2) 3.440 2_677
O(1) H(8) 2.48(2) .
O(1) H(9) 3.13(2) .
O(1) H(13) 2.76(4) .
O(1) H(14) 2.48(5) .
O(1) H(15) 3.51(3) .
O(1) H(20) 2.59(3) 2_676
O(1) H(22) 3.50(3) .
O(1) H(23) 2.25(2) .
O(1) H(35) 3.19(2) 1_465
O(1) H(38) 3.51(2) .
O(1) H(41) 2.53(3) 1_455
N(1) H(2) 2.799 2_677
N(1) H(9) 2.57(2) .
N(1) H(10) 2.003 .
N(1) H(11) 2.003 .
N(1) H(12) 2.003 .
N(1) H(13) 1.99(3) .
N(1) H(14) 2.02(4) .
N(1) H(15) 1.96(3) .
N(1) H(38) 2.72(2) .
N(1) H(39) 3.52(3) .
C(1) H(4) 1.977 .
C(1) H(5) 1.977 .
C(1) H(6) 2.55(2) .
C(1) H(10) 3.117 2_677
C(1) H(13) 3.12(4) 2_677
C(1) H(31) 3.40(3) 2_767
C(1) H(32) 3.18(2) 2_767
C(1) H(36) 3.46(3) 2_767
C(2) H(1) 1.982 .
C(2) H(2) 1.982 .
C(2) H(3) 1.982 .
C(2) H(4) 3.333 2_667
C(2) H(6) 2.05(2) .
C(2) H(7) 2.69(2) .
C(2) H(10) 3.127 2_677
C(2) H(16) 2.87(3) .
C(2) H(17) 3.22(2) .
C(2) H(31) 3.28(3) 2_767
C(2) H(37) 3.39(2) .
C(3) H(1) 3.281 .
C(3) H(2) 2.524 .
C(3) H(3) 2.920 .
C(3) H(4) 2.061 .
C(3) H(5) 2.061 .
C(3) H(7) 2.05(2) .
C(3) H(8) 3.27(2) .
C(3) H(9) 2.68(2) .
C(3) H(10) 3.042 2_677
C(3) H(16) 2.88(3) .
C(3) H(17) 3.37(2) .
C(3) H(28) 3.17(3) .
C(4) H(2) 3.518 .
C(4) H(4) 2.564 .
C(4) H(5) 3.118 .
C(4) H(6) 2.04(2) .
C(4) H(8) 2.03(2) .
C(4) H(9) 2.69(2) .
C(4) H(10) 2.919 2_677
C(4) H(16) 2.65(3) .
C(4) H(27) 3.19(4) .
C(5) H(6) 2.71(2) .
C(5) H(7) 2.06(2) .
C(5) H(9) 2.03(2) .
C(5) H(16) 3.54(3) .
C(5) H(23) 2.75(2) .
C(5) H(27) 3.39(4) .
C(5) H(29) 3.10(3) 2_677
C(5) H(41) 3.40(2) 1_455
C(6) H(6) 2.67(2) .
C(6) H(7) 3.32(3) .
C(6) H(8) 2.03(2) .
C(6) H(10) 3.315 .
C(6) H(12) 2.517 .
C(6) H(22) 3.47(3) .
C(6) H(23) 2.90(2) .
C(6) H(28) 2.97(2) .
C(6) H(38) 3.06(2) .
C(7) H(2) 3.100 2_677
C(7) H(8) 2.58(2) .
C(7) H(9) 2.04(2) .
C(7) H(10) 2.932 .
C(7) H(11) 3.221 .
C(7) H(12) 2.609 .
C(7) H(13) 2.74(4) .
C(7) H(14) 2.58(4) .
C(7) H(15) 3.13(3) .
C(7) H(20) 3.55(3) 2_676
C(7) H(22) 3.40(3) .
C(7) H(23) 2.75(3) .
C(7) H(38) 2.83(2) .
C(7) H(41) 3.58(3) 1_455
C(8) H(2) 3.114 2_677
C(8) H(9) 2.54(2) .
C(8) H(13) 2.98(3) .
C(8) H(14) 3.23(4) .
C(8) H(15) 2.51(3) .
C(8) H(28) 3.01(2) .
C(8) H(30) 3.14(2) 2_777
C(8) H(31) 3.26(3) 2_777
C(8) H(38) 3.09(2) .
C(9) H(1) 3.508 2_677
C(9) H(2) 3.072 2_677
C(9) H(10) 2.863 .
C(9) H(11) 2.563 .
C(9) H(12) 3.269 .
C(9) H(16) 3.32(3) 1_565
C(9) H(20) 3.50(4) 2_676
C(9) H(24) 3.52(3) 2_676
C(9) H(26) 2.94(3) 1_565
C(9) H(35) 3.37(2) 1_465
C(9) H(38) 3.41(2) .
C(9) H(39) 3.39(3) .
C(10) H(4) 3.281 .
C(10) H(5) 3.185 .
C(10) H(7) 2.63(2) .
C(10) H(8) 3.58(2) .
C(10) H(13) 3.37(4) 1_545
C(10) H(15) 2.99(3) 1_545
C(10) H(17) 1.97(2) .
C(10) H(18) 2.74(2) .
C(10) H(19) 3.25(3) .
C(10) H(23) 3.52(2) .
C(10) H(24) 2.96(3) .
C(10) H(25) 3.27(3) .
C(10) H(26) 2.02(3) .
C(10) H(27) 2.06(3) .
C(11) H(5) 3.107 .
C(11) H(15) 3.15(3) 1_545
C(11) H(16) 1.94(2) .
C(11) H(18) 2.09(3) .
C(11) H(19) 2.01(3) .
C(11) H(20) 3.28(3) .
C(11) H(21) 3.04(3) .
C(11) H(24) 3.23(3) .
C(11) H(26) 2.91(3) .
C(11) H(27) 3.37(3) .
C(11) H(37) 3.24(2) .
C(12) H(14) 3.56(4) 2_676
C(12) H(15) 3.59(3) 1_545
C(12) H(16) 3.29(2) .
C(12) H(17) 2.15(2) .
C(12) H(20) 2.02(3) .
C(12) H(21) 2.04(3) .
C(12) H(22) 3.32(3) .
C(12) H(24) 2.75(3) .
C(12) H(26) 3.23(3) .
C(12) H(34) 3.40(2) 2_766
C(12) H(35) 3.22(3) 2_766
C(13) H(14) 3.46(5) 2_676
C(13) H(17) 3.29(2) .
C(13) H(18) 2.05(3) .
C(13) H(19) 2.02(2) .
C(13) H(22) 2.07(3) .
C(13) H(23) 3.36(2) .
C(13) H(23) 3.50(2) 2_676
C(13) H(24) 2.67(3) .
C(13) H(33) 3.39(2) .
C(13) H(35) 3.26(3) 2_766
C(13) H(40) 3.43(2) 2_776
C(14) H(18) 3.06(3) .
C(14) H(19) 3.24(3) .
C(14) H(20) 2.04(4) .
C(14) H(21) 2.01(2) .
C(14) H(23) 2.01(2) .
C(14) H(23) 3.43(2) 2_676
C(14) H(24) 2.65(3) .
C(14) H(25) 3.23(3) .
C(14) H(38) 2.78(3) .
C(15) H(8) 2.85(2) .
C(15) H(16) 3.57(2) .
C(15) H(18) 3.35(2) .
C(15) H(20) 2.83(3) .
C(15) H(21) 3.28(3) .
C(15) H(22) 1.99(3) .
C(15) H(22) 3.31(3) 2_676
C(15) H(24) 2.06(3) .
C(15) H(25) 2.04(3) .
C(15) H(26) 3.27(4) .
C(15) H(27) 2.96(3) .
C(15) H(38) 3.60(3) .
C(15) H(41) 3.34(2) 1_455
C(16) H(8) 3.48(2) .
C(16) H(16) 3.26(2) .
C(16) H(18) 2.87(2) .
C(16) H(20) 3.04(3) .
C(16) H(22) 3.32(3) .
C(16) H(22) 3.48(3) 2_676
C(16) H(23) 2.13(3) .
C(16) H(26) 2.02(3) .
C(16) H(27) 2.08(3) .
C(16) H(39) 3.47(3) 2_676
C(16) H(41) 3.54(2) 1_455
C(17) H(7) 3.13(2) .
C(17) H(8) 3.51(2) .
C(17) H(13) 3.20(4) 1_545
C(17) H(15) 3.31(3) 1_545
C(17) H(16) 2.00(2) .
C(17) H(17) 3.35(2) .
C(17) H(18) 2.90(2) .
C(17) H(23) 3.16(2) .
C(17) H(24) 2.07(3) .
C(17) H(25) 2.03(3) .
C(17) H(42) 3.54(2) 1_455
C(18) H(3) 3.387 .
C(18) H(5) 3.594 .
C(18) H(6) 2.82(2) .
C(18) H(28) 2.00(2) .
C(18) H(29) 3.28(3) .
C(18) H(31) 3.24(3) .
C(18) H(32) 2.04(2) .
C(18) H(37) 3.06(2) .
C(18) H(42) 2.89(2) .
C(19) H(3) 3.559 .
C(19) H(6) 2.53(2) .
C(19) H(9) 2.98(2) .
C(19) H(12) 2.884 .
C(19) H(29) 2.04(3) .
C(19) H(30) 3.24(2) .
C(19) H(32) 3.23(2) .
C(20) H(6) 3.39(2) .
C(20) H(8) 3.43(2) 2_677
C(20) H(28) 1.99(2) .
C(20) H(29) 3.49(3) 2_777
C(20) H(30) 2.03(2) .
C(20) H(31) 3.20(2) .
C(21) H(11) 3.181 2_777
C(21) H(12) 3.439 2_777
C(21) H(28) 3.20(2) .
C(21) H(29) 2.00(2) .
C(21) H(29) 3.54(3) 2_777
C(21) H(31) 2.01(3) .
C(21) H(32) 3.25(3) .
C(21) H(36) 3.00(3) 2_767
C(22) H(3) 3.482 .
C(22) H(5) 3.431 2_767
C(22) H(11) 3.294 2_777
C(22) H(29) 3.21(3) .
C(22) H(30) 1.98(3) .
C(22) H(32) 2.03(3) .
C(22) H(36) 3.42(2) 2_767
C(22) H(37) 3.36(2) 2_767
C(23) H(1) 3.484 2_767
C(23) H(3) 3.349 .
C(23) H(3) 3.447 2_767
C(23) H(28) 3.20(2) .
C(23) H(30) 3.22(3) .
C(23) H(31) 2.01(3) .
C(23) H(37) 2.87(2) .
C(23) H(42) 3.00(2) .
C(24) H(17) 2.88(3) .
C(24) H(19) 3.00(3) .
C(24) H(21) 3.04(3) .
C(24) H(32) 2.60(3) .
C(24) H(33) 2.05(2) .
C(24) H(34) 3.25(2) .
C(24) H(36) 3.20(3) .
C(24) H(37) 2.04(2) .
C(24) H(42) 2.98(3) .
C(25) H(19) 3.06(3) .
C(25) H(21) 2.71(3) .
C(25) H(27) 3.36(4) 1_655
C(25) H(32) 3.54(3) .
C(25) H(34) 2.00(2) .
C(25) H(35) 3.18(2) .
C(25) H(37) 3.25(2) .
C(25) H(40) 3.20(2) 2_776
C(25) H(42) 2.99(3) .
C(26) H(19) 3.29(3) .
C(26) H(19) 3.32(3) 2_766
C(26) H(21) 3.53(2) .
C(26) H(26) 3.14(3) 1_655
C(26) H(27) 3.43(4) 1_655
C(26) H(33) 2.01(2) .
C(26) H(35) 1.97(3) .
C(26) H(36) 3.16(2) .
C(26) H(39) 3.32(3) 2_776
C(26) H(40) 3.21(2) 2_776
C(27) H(13) 3.13(4) 1_645
C(27) H(19) 3.48(2) .
C(27) H(19) 3.34(3) 2_766
C(27) H(26) 3.50(4) 1_655
C(27) H(33) 3.25(2) .
C(27) H(34) 2.04(2) .
C(27) H(36) 1.95(2) .
C(27) H(37) 3.22(2) .
C(27) H(40) 3.04(3) 1_545
C(28) H(3) 3.201 2_767
C(28) H(13) 3.60(4) 1_645
C(28) H(17) 3.33(2) .
C(28) H(19) 3.43(2) .
C(28) H(30) 3.54(3) 2_767
C(28) H(32) 3.31(3) .
C(28) H(34) 3.24(2) .
C(28) H(35) 1.95(2) .
C(28) H(37) 2.00(2) .
C(28) H(40) 3.22(3) 1_545
C(29) H(3) 3.353 2_767
C(29) H(5) 3.294 .
C(29) H(17) 2.54(2) .
C(29) H(19) 3.19(3) .
C(29) H(32) 2.45(3) .
C(29) H(33) 3.26(2) .
C(29) H(35) 3.17(2) .
C(29) H(36) 1.97(3) .
C(30) H(12) 3.425 .
C(30) H(21) 3.50(3) .
C(30) H(22) 3.21(3) .
C(30) H(28) 3.24(2) .
C(30) H(33) 2.68(2) .
C(30) H(38) 2.01(2) .
C(30) H(39) 3.23(3) .
C(30) H(41) 3.24(3) .
C(30) H(42) 2.01(2) .
C(31) H(11) 3.172 .
C(31) H(12) 3.031 .
C(31) H(22) 2.66(3) .
C(31) H(33) 3.55(2) .
C(31) H(39) 2.01(3) .
C(31) H(40) 3.27(3) .
C(31) H(42) 3.21(2) .
C(32) H(11) 3.128 .
C(32) H(15) 3.57(3) .
C(32) H(25) 3.36(3) 2_676
C(32) H(30) 3.41(3) 2_777
C(32) H(33) 3.30(2) 2_776
C(32) H(34) 3.14(2) 2_776
C(32) H(38) 2.00(2) .
C(32) H(40) 2.03(3) .
C(32) H(41) 3.20(2) .
C(33) H(21) 3.28(3) 2_776
C(33) H(30) 3.22(3) 2_777
C(33) H(33) 3.04(2) 2_776
C(33) H(34) 3.26(2) 2_776
C(33) H(35) 3.56(3) 1_565
C(33) H(36) 3.40(3) 1_565
C(33) H(38) 3.22(2) .
C(33) H(39) 1.97(3) .
C(33) H(41) 2.00(2) .
C(33) H(42) 3.22(2) .
C(34) H(8) 3.21(2) 1_655
C(34) H(21) 3.57(3) 2_776
C(34) H(23) 3.41(2) 1_655
C(34) H(25) 3.29(3) 1_655
C(34) H(29) 3.36(3) 2_777
C(34) H(30) 3.22(3) 2_777
C(34) H(33) 3.59(3) .
C(34) H(39) 3.19(3) .
C(34) H(40) 2.04(2) .
C(34) H(42) 2.00(3) .
C(35) H(8) 3.42(2) 1_655
C(35) H(25) 3.36(3) 1_655
C(35) H(27) 3.47(3) 1_655
C(35) H(29) 3.32(3) 2_777
C(35) H(30) 3.44(3) 2_777
C(35) H(33) 2.72(2) .
C(35) H(38) 3.22(2) .
C(35) H(40) 3.26(2) .
C(35) H(41) 2.00(3) .
H(1) C(2) 1.982 .
H(1) C(3) 3.281 .
H(1) C(9) 3.508 2_677
H(1) C(23) 3.484 2_767
H(1) H(2) 1.600 .
H(1) H(3) 1.600 .
H(1) H(4) 2.117 .
H(1) H(4) 3.279 2_667
H(1) H(5) 2.435 .
H(1) H(6) 3.462 .
H(1) H(7) 3.195 2_667
H(1) H(10) 3.303 2_677
H(1) H(13) 2.812 2_677
H(1) H(16) 2.921 2_667
H(1) H(27) 3.198 2_667
H(1) H(31) 3.130 2_767
H(1) H(32) 2.739 2_767
H(2) O(1) 3.440 2_677
H(2) N(1) 2.799 2_677
H(2) C(2) 1.982 .
H(2) C(3) 2.524 .
H(2) C(4) 3.518 .
H(2) C(7) 3.100 2_677
H(2) C(8) 3.114 2_677
H(2) C(9) 3.072 2_677
H(2) H(1) 1.600 .
H(2) H(3) 1.600 .
H(2) H(4) 2.458 .
H(2) H(5) 2.747 .
H(2) H(6) 2.349 .
H(2) H(10) 2.526 2_677
H(2) H(13) 2.567 2_677
H(2) H(15) 3.572 2_677
H(2) H(36) 3.315 2_767
H(3) C(2) 1.982 .
H(3) C(3) 2.920 .
H(3) C(18) 3.387 .
H(3) C(19) 3.559 .
H(3) C(22) 3.482 .
H(3) C(23) 3.349 .
H(3) C(23) 3.447 2_767
H(3) C(28) 3.201 2_767
H(3) C(29) 3.353 2_767
H(3) H(1) 1.600 .
H(3) H(2) 1.600 .
H(3) H(4) 2.736 .
H(3) H(5) 2.130 .
H(3) H(6) 2.789 .
H(3) H(31) 3.235 2_767
H(3) H(32) 2.745 2_767
H(3) H(36) 2.909 2_767
H(3) H(37) 3.392 .
H(3) H(37) 3.141 2_767
H(4) C(1) 1.977 .
H(4) C(2) 3.333 2_667
H(4) C(3) 2.061 .
H(4) C(4) 2.564 .
H(4) C(10) 3.281 .
H(4) H(1) 2.117 .
H(4) H(1) 3.279 2_667
H(4) H(2) 2.458 .
H(4) H(3) 2.736 .
H(4) H(4) 2.385 2_667
H(4) H(5) 1.596 .
H(4) H(6) 2.771 .
H(4) H(7) 2.340 .
H(4) H(10) 2.876 2_677
H(4) H(16) 2.551 .
H(4) H(17) 3.462 .
H(4) H(31) 3.395 2_767
H(5) Ru(1) 3.285 .
H(5) C(1) 1.977 .
H(5) C(3) 2.061 .
H(5) C(4) 3.118 .
H(5) C(10) 3.185 .
H(5) C(11) 3.107 .
H(5) C(18) 3.594 .
H(5) C(22) 3.431 2_767
H(5) C(29) 3.294 .
H(5) H(1) 2.435 .
H(5) H(2) 2.747 .
H(5) H(3) 2.130 .
H(5) H(4) 1.596 .
H(5) H(6) 2.575 .
H(5) H(7) 3.265 .
H(5) H(16) 2.713 .
H(5) H(17) 2.472 .
H(5) H(31) 2.612 2_767
H(5) H(37) 2.487 .
H(6) Ru(1) 2.63(2) .
H(6) P(1) 3.12(2) .
H(6) C(1) 2.55(2) .
H(6) C(2) 2.05(2) .
H(6) C(4) 2.04(2) .
H(6) C(5) 2.71(2) .
H(6) C(6) 2.67(2) .
H(6) C(18) 2.82(2) .
H(6) C(19) 2.53(2) .
H(6) C(20) 3.39(2) .
H(6) H(1) 3.462 .
H(6) H(2) 2.349 .
H(6) H(3) 2.789 .
H(6) H(4) 2.771 .
H(6) H(5) 2.575 .
H(6) H(7) 2.83(4) .
H(6) H(9) 2.23(3) .
H(6) H(10) 3.205 2_677
H(6) H(28) 2.33(4) .
H(7) Ru(1) 2.79(2) .
H(7) C(2) 2.69(2) .
H(7) C(3) 2.05(2) .
H(7) C(5) 2.06(2) .
H(7) C(6) 3.32(3) .
H(7) C(10) 2.63(2) .
H(7) C(17) 3.13(2) .
H(7) H(1) 3.195 2_667
H(7) H(4) 2.340 .
H(7) H(5) 3.265 .
H(7) H(6) 2.83(4) .
H(7) H(8) 2.35(3) .
H(7) H(10) 2.842 2_677
H(7) H(16) 2.28(4) .
H(7) H(27) 2.65(4) .
H(7) H(31) 3.33(4) 1_455
H(8) Ru(1) 2.74(2) .
H(8) O(1) 2.48(2) .
H(8) C(3) 3.27(2) .
H(8) C(4) 2.03(2) .
H(8) C(6) 2.03(2) .
H(8) C(7) 2.58(2) .
H(8) C(10) 3.58(2) .
H(8) C(15) 2.85(2) .
H(8) C(16) 3.48(2) .
H(8) C(17) 3.51(2) .
H(8) C(20) 3.43(2) 2_677
H(8) C(34) 3.21(2) 1_455
H(8) C(35) 3.42(2) 1_455
H(8) H(7) 2.35(3) .
H(8) H(9) 2.77(3) .
H(8) H(23) 2.44(3) .
H(8) H(25) 3.53(4) .
H(8) H(27) 3.08(4) .
H(8) H(29) 2.59(3) 2_677
H(8) H(41) 2.54(3) 1_455
H(8) H(42) 2.95(4) 1_455
H(9) Ru(1) 2.68(2) .
H(9) P(1) 3.39(2) .
H(9) O(1) 3.13(2) .
H(9) N(1) 2.57(2) .
H(9) C(3) 2.68(2) .
H(9) C(4) 2.69(2) .
H(9) C(5) 2.03(2) .
H(9) C(7) 2.04(2) .
H(9) C(8) 2.54(2) .
H(9) C(19) 2.98(2) .
H(9) H(6) 2.23(3) .
H(9) H(8) 2.77(3) .
H(9) H(10) 2.869 .
H(9) H(11) 3.408 .
H(9) H(12) 1.948 .
H(9) H(28) 2.16(3) .
H(9) H(38) 3.23(3) .
H(10) N(1) 2.003 .
H(10) C(1) 3.117 2_677
H(10) C(2) 3.127 2_677
H(10) C(3) 3.042 2_677
H(10) C(4) 2.919 2_677
H(10) C(6) 3.315 .
H(10) C(7) 2.932 .
H(10) C(9) 2.863 .
H(10) H(1) 3.303 2_677
H(10) H(2) 2.526 2_677
H(10) H(4) 2.876 2_677
H(10) H(6) 3.205 2_677
H(10) H(7) 2.842 2_677
H(10) H(9) 2.869 .
H(10) H(11) 1.600 .
H(10) H(12) 1.600 .
H(10) H(13) 3.087 .
H(10) H(15) 2.923 .
H(10) H(28) 3.364 .
H(10) H(30) 3.566 2_777
H(10) H(31) 3.043 2_777
H(11) N(1) 2.003 .
H(11) C(7) 3.221 .
H(11) C(9) 2.563 .
H(11) C(21) 3.181 2_777
H(11) C(22) 3.294 2_777
H(11) C(31) 3.172 .
H(11) C(32) 3.128 .
H(11) H(9) 3.408 .
H(11) H(10) 1.600 .
H(11) H(12) 1.600 .
H(11) H(13) 3.169 .
H(11) H(14) 3.290 .
H(11) H(15) 2.252 .
H(11) H(17) 3.410 1_565
H(11) H(28) 3.484 .
H(11) H(30) 2.534 2_777
H(11) H(31) 2.785 2_777
H(11) H(38) 3.140 .
H(11) H(39) 3.105 .
H(12) N(1) 2.003 .
H(12) C(6) 2.517 .
H(12) C(7) 2.609 .
H(12) C(9) 3.269 .
H(12) C(19) 2.884 .
H(12) C(21) 3.439 2_777
H(12) C(30) 3.425 .
H(12) C(31) 3.031 .
H(12) H(9) 1.948 .
H(12) H(10) 1.600 .
H(12) H(11) 1.600 .
H(12) H(15) 3.362 .
H(12) H(28) 2.042 .
H(12) H(30) 2.933 2_777
H(12) H(31) 3.465 2_777
H(12) H(38) 2.859 .
H(13) O(1) 2.76(4) .
H(13) N(1) 1.99(3) .
H(13) C(1) 3.12(4) 2_677
H(13) C(7) 2.74(4) .
H(13) C(8) 2.98(3) .
H(13) C(10) 3.37(4) 1_565
H(13) C(17) 3.20(4) 1_565
H(13) C(27) 3.13(4) 1_465
H(13) C(28) 3.60(4) 1_465
H(13) H(1) 2.812 2_677
H(13) H(2) 2.567 2_677
H(13) H(10) 3.087 .
H(13) H(11) 3.169 .
H(13) H(14) 1.46(6) .
H(13) H(15) 1.50(5) .
H(13) H(16) 3.06(5) 1_565
H(13) H(26) 2.51(5) 1_565
H(13) H(27) 3.40(5) 1_565
H(13) H(35) 2.78(5) 1_465
H(14) O(1) 2.48(5) .
H(14) N(1) 2.02(4) .
H(14) C(7) 2.58(4) .
H(14) C(8) 3.23(4) .
H(14) C(12) 3.56(4) 2_676
H(14) C(13) 3.46(5) 2_676
H(14) H(11) 3.290 .
H(14) H(13) 1.46(6) .
H(14) H(15) 1.48(6) .
H(14) H(18) 2.84(5) 2_676
H(14) H(20) 2.65(6) 2_676
H(14) H(24) 2.66(6) 2_676
H(14) H(26) 3.09(6) 1_565
H(14) H(35) 3.02(5) 1_465
H(14) H(38) 3.31(4) .
H(14) H(39) 3.27(5) .
H(15) O(1) 3.51(3) .
H(15) N(1) 1.96(3) .
H(15) C(7) 3.13(3) .
H(15) C(8) 2.51(3) .
H(15) C(10) 2.99(3) 1_565
H(15) C(11) 3.15(3) 1_565
H(15) C(12) 3.59(3) 1_565
H(15) C(17) 3.31(3) 1_565
H(15) C(32) 3.57(3) .
H(15) H(2) 3.572 2_677
H(15) H(10) 2.923 .
H(15) H(11) 2.252 .
H(15) H(12) 3.362 .
H(15) H(13) 1.50(5) .
H(15) H(14) 1.48(6) .
H(15) H(16) 2.82(4) 1_565
H(15) H(17) 3.09(5) 1_565
H(15) H(18) 3.18(4) 1_565
H(15) H(26) 2.72(4) 1_565
H(15) H(38) 3.55(4) .
H(15) H(39) 2.98(4) .
H(16) Ru(1) 2.66(3) .
H(16) C(2) 2.87(3) .
H(16) C(3) 2.88(3) .
H(16) C(4) 2.65(3) .
H(16) C(5) 3.54(3) .
H(16) C(9) 3.32(3) 1_545
H(16) C(11) 1.94(2) .
H(16) C(12) 3.29(2) .
H(16) C(15) 3.57(2) .
H(16) C(16) 3.26(2) .
H(16) C(17) 2.00(2) .
H(16) H(1) 2.921 2_667
H(16) H(4) 2.551 .
H(16) H(5) 2.713 .
H(16) H(7) 2.28(4) .
H(16) H(13) 3.06(5) 1_545
H(16) H(15) 2.82(4) 1_545
H(16) H(17) 2.13(3) .
H(16) H(18) 3.43(4) .
H(16) H(26) 2.38(4) .
H(16) H(27) 2.24(4) .
H(17) Ru(1) 2.71(2) .
H(17) P(1) 3.19(3) .
H(17) C(2) 3.22(2) .
H(17) C(3) 3.37(2) .
H(17) C(10) 1.97(2) .
H(17) C(12) 2.15(2) .
H(17) C(13) 3.29(2) .
H(17) C(17) 3.35(2) .
H(17) C(24) 2.88(3) .
H(17) C(28) 3.33(2) .
H(17) C(29) 2.54(2) .
H(17) H(4) 3.462 .
H(17) H(5) 2.472 .
H(17) H(11) 3.410 1_545
H(17) H(15) 3.09(5) 1_545
H(17) H(16) 2.13(3) .
H(17) H(18) 2.73(4) .
H(17) H(19) 2.25(4) .
H(17) H(21) 3.58(4) .
H(17) H(26) 3.57(4) .
H(17) H(37) 2.41(3) .
H(18) C(10) 2.74(2) .
H(18) C(11) 2.09(3) .
H(18) C(13) 2.05(3) .
H(18) C(14) 3.06(3) .
H(18) C(15) 3.35(2) .
H(18) C(16) 2.87(2) .
H(18) C(17) 2.90(2) .
H(18) H(14) 2.84(5) 2_676
H(18) H(15) 3.18(4) 1_545
H(18) H(16) 3.43(4) .
H(18) H(17) 2.73(4) .
H(18) H(19) 1.50(4) .
H(18) H(20) 2.15(4) .
H(18) H(21) 2.73(4) .
H(18) H(24) 2.34(3) .
H(18) H(26) 2.74(4) .
H(18) H(34) 3.10(3) 2_766
H(18) H(35) 3.04(4) 2_766
H(19) C(10) 3.25(3) .
H(19) C(11) 2.01(3) .
H(19) C(13) 2.02(2) .
H(19) C(14) 3.24(3) .
H(19) C(24) 3.00(3) .
H(19) C(25) 3.06(3) .
H(19) C(26) 3.29(3) .
H(19) C(26) 3.32(3) 2_766
H(19) C(27) 3.48(2) .
H(19) C(27) 3.34(3) 2_766
H(19) C(28) 3.43(2) .
H(19) C(29) 3.19(3) .
H(19) H(17) 2.25(4) .
H(19) H(18) 1.50(4) .
H(19) H(20) 2.50(4) .
H(19) H(21) 2.17(4) .
H(19) H(33) 3.49(4) .
H(19) H(34) 2.76(4) 2_766
H(19) H(35) 2.85(4) 2_766
H(20) O(1) 2.59(3) 2_676
H(20) C(7) 3.55(3) 2_676
H(20) C(9) 3.50(4) 2_676
H(20) C(11) 3.28(3) .
H(20) C(12) 2.02(3) .
H(20) C(14) 2.04(4) .
H(20) C(15) 2.83(3) .
H(20) C(16) 3.04(3) .
H(20) H(14) 2.65(6) 2_676
H(20) H(18) 2.15(4) .
H(20) H(19) 2.50(4) .
H(20) H(21) 1.55(5) .
H(20) H(22) 2.50(5) .
H(20) H(23) 3.58(4) .
H(20) H(23) 2.92(4) 2_676
H(20) H(24) 2.43(5) .
H(20) H(35) 2.84(4) 2_766
H(20) H(40) 3.34(4) 2_776
H(20) H(41) 3.29(5) 2_776
H(21) Ru(1) 3.52(3) .
H(21) P(1) 3.27(3) .
H(21) C(11) 3.04(3) .
H(21) C(12) 2.04(3) .
H(21) C(14) 2.01(2) .
H(21) C(15) 3.28(3) .
H(21) C(24) 3.04(3) .
H(21) C(25) 2.71(3) .
H(21) C(26) 3.53(2) .
H(21) C(30) 3.50(3) .
H(21) C(33) 3.28(3) 2_776
H(21) C(34) 3.57(3) 2_776
H(21) H(17) 3.58(4) .
H(21) H(18) 2.73(4) .
H(21) H(19) 2.17(4) .
H(21) H(20) 1.55(5) .
H(21) H(22) 2.22(4) .
H(21) H(33) 2.50(4) .
H(21) H(35) 3.20(4) 2_766
H(21) H(38) 3.56(4) .
H(21) H(40) 2.70(4) 2_776
H(21) H(41) 3.30(4) 2_776
H(22) Ru(1) 2.72(3) .
H(22) P(1) 3.27(3) .
H(22) O(1) 3.50(3) .
H(22) C(6) 3.47(3) .
H(22) C(7) 3.40(3) .
H(22) C(12) 3.32(3) .
H(22) C(13) 2.07(3) .
H(22) C(15) 1.99(3) .
H(22) C(15) 3.31(3) 2_676
H(22) C(16) 3.32(3) .
H(22) C(16) 3.48(3) 2_676
H(22) C(30) 3.21(3) .
H(22) C(31) 2.66(3) .
H(22) H(20) 2.50(5) .
H(22) H(21) 2.22(4) .
H(22) H(23) 2.24(4) .
H(22) H(23) 3.11(4) 2_676
H(22) H(24) 3.43(5) .
H(22) H(24) 3.29(4) 2_676
H(22) H(25) 3.20(4) 2_676
H(22) H(38) 2.02(4) .
H(23) Ru(1) 2.66(2) .
H(23) O(1) 2.25(2) .
H(23) C(5) 2.75(2) .
H(23) C(6) 2.90(2) .
H(23) C(7) 2.75(3) .
H(23) C(10) 3.52(2) .
H(23) C(13) 3.36(2) .
H(23) C(13) 3.50(2) 2_676
H(23) C(14) 2.01(2) .
H(23) C(14) 3.43(2) 2_676
H(23) C(16) 2.13(3) .
H(23) C(17) 3.16(2) .
H(23) C(34) 3.41(2) 1_455
H(23) H(8) 2.44(3) .
H(23) H(20) 3.58(4) .
H(23) H(20) 2.92(4) 2_676
H(23) H(22) 2.24(4) .
H(23) H(22) 3.11(4) 2_676
H(23) H(24) 2.76(4) .
H(23) H(25) 2.27(4) .
H(23) H(27) 3.34(4) .
H(23) H(38) 3.50(4) .
H(23) H(41) 2.58(3) 1_455
H(24) C(9) 3.52(3) 2_676
H(24) C(10) 2.96(3) .
H(24) C(11) 3.23(3) .
H(24) C(12) 2.75(3) .
H(24) C(13) 2.67(3) .
H(24) C(14) 2.65(3) .
H(24) C(15) 2.06(3) .
H(24) C(17) 2.07(3) .
H(24) H(14) 2.66(6) 2_676
H(24) H(18) 2.34(3) .
H(24) H(20) 2.43(5) .
H(24) H(22) 3.43(5) .
H(24) H(22) 3.29(4) 2_676
H(24) H(23) 2.76(4) .
H(24) H(25) 1.50(4) .
H(24) H(26) 2.20(5) .
H(24) H(27) 2.83(5) .
H(24) H(38) 3.39(4) 2_676
H(24) H(39) 3.05(5) 2_676
H(25) C(10) 3.27(3) .
H(25) C(14) 3.23(3) .
H(25) C(15) 2.04(3) .
H(25) C(17) 2.03(3) .
H(25) C(32) 3.36(3) 2_676
H(25) C(34) 3.29(3) 1_455
H(25) C(35) 3.36(3) 1_455
H(25) H(8) 3.53(4) .
H(25) H(22) 3.20(4) 2_676
H(25) H(23) 2.27(4) .
H(25) H(24) 1.50(4) .
H(25) H(26) 2.45(4) .
H(25) H(27) 2.23(4) .
H(25) H(33) 3.19(4) 1_455
H(25) H(34) 3.44(5) 1_455
H(25) H(38) 3.43(4) 2_676
H(25) H(39) 2.95(5) 2_676
H(25) H(41) 2.96(4) 1_455
H(25) H(42) 3.09(4) 1_455
H(26) C(9) 2.94(3) 1_545
H(26) C(10) 2.02(3) .
H(26) C(11) 2.91(3) .
H(26) C(12) 3.23(3) .
H(26) C(15) 3.27(4) .
H(26) C(16) 2.02(3) .
H(26) C(26) 3.14(3) 1_455
H(26) C(27) 3.50(4) 1_455
H(26) H(13) 2.51(5) 1_545
H(26) H(14) 3.09(6) 1_545
H(26) H(15) 2.72(4) 1_545
H(26) H(16) 2.38(4) .
H(26) H(17) 3.57(4) .
H(26) H(18) 2.74(4) .
H(26) H(24) 2.20(5) .
H(26) H(25) 2.45(4) .
H(26) H(27) 1.60(5) .
H(26) H(34) 3.01(4) 1_455
H(26) H(35) 3.54(5) 1_455
H(27) Ru(1) 3.42(4) .
H(27) C(4) 3.19(4) .
H(27) C(5) 3.39(4) .
H(27) C(10) 2.06(3) .
H(27) C(11) 3.37(3) .
H(27) C(15) 2.96(3) .
H(27) C(16) 2.08(3) .
H(27) C(25) 3.36(4) 1_455
H(27) C(26) 3.43(4) 1_455
H(27) C(35) 3.47(3) 1_455
H(27) H(1) 3.198 2_667
H(27) H(7) 2.65(4) .
H(27) H(8) 3.08(4) .
H(27) H(13) 3.40(5) 1_545
H(27) H(16) 2.24(4) .
H(27) H(23) 3.34(4) .
H(27) H(24) 2.83(5) .
H(27) H(25) 2.23(4) .
H(27) H(26) 1.60(5) .
H(27) H(32) 3.40(4) 1_455
H(27) H(33) 3.49(4) 1_455
H(27) H(42) 2.69(4) 1_455
H(28) P(1) 2.84(2) .
H(28) C(3) 3.17(3) .
H(28) C(6) 2.97(2) .
H(28) C(8) 3.01(2) .
H(28) C(18) 2.00(2) .
H(28) C(20) 1.99(2) .
H(28) C(21) 3.20(2) .
H(28) C(23) 3.20(2) .
H(28) C(30) 3.24(2) .
H(28) H(6) 2.33(4) .
H(28) H(9) 2.16(3) .
H(28) H(10) 3.364 .
H(28) H(11) 3.484 .
H(28) H(12) 2.042 .
H(28) H(29) 2.31(4) .
H(28) H(30) 3.46(4) 2_777
H(29) C(5) 3.10(3) 2_677
H(29) C(18) 3.28(3) .
H(29) C(19) 2.04(3) .
H(29) C(20) 3.49(3) 2_777
H(29) C(21) 2.00(2) .
H(29) C(21) 3.54(3) 2_777
H(29) C(22) 3.21(3) .
H(29) C(34) 3.36(3) 2_777
H(29) C(35) 3.32(3) 2_777
H(29) H(8) 2.59(3) 2_677
H(29) H(28) 2.31(4) .
H(29) H(30) 2.33(3) .
H(29) H(41) 3.24(4) 2_777
H(29) H(42) 3.15(4) 2_777
H(30) C(8) 3.14(2) 2_777
H(30) C(19) 3.24(2) .
H(30) C(20) 2.03(2) .
H(30) C(22) 1.98(3) .
H(30) C(23) 3.22(3) .
H(30) C(28) 3.54(3) 2_767
H(30) C(32) 3.41(3) 2_777
H(30) C(33) 3.22(3) 2_777
H(30) C(34) 3.22(3) 2_777
H(30) C(35) 3.44(3) 2_777
H(30) H(10) 3.566 2_777
H(30) H(11) 2.534 2_777
H(30) H(12) 2.933 2_777
H(30) H(28) 3.46(4) 2_777
H(30) H(29) 2.33(3) .
H(30) H(31) 2.27(4) .
H(30) H(36) 2.76(4) 2_767
H(30) H(40) 3.59(4) 2_777
H(30) H(41) 3.55(4) 2_777
H(31) C(1) 3.40(3) 2_767
H(31) C(2) 3.28(3) 2_767
H(31) C(8) 3.26(3) 2_777
H(31) C(18) 3.24(3) .
H(31) C(20) 3.20(2) .
H(31) C(21) 2.01(3) .
H(31) C(23) 2.01(3) .
H(31) H(1) 3.130 2_767
H(31) H(3) 3.235 2_767
H(31) H(4) 3.395 2_767
H(31) H(5) 2.612 2_767
H(31) H(7) 3.33(4) 1_655
H(31) H(10) 3.043 2_777
H(31) H(11) 2.785 2_777
H(31) H(12) 3.465 2_777
H(31) H(30) 2.27(4) .
H(31) H(32) 2.30(4) .
H(31) H(36) 3.49(4) 2_767
H(31) H(37) 2.99(4) 2_767
H(32) P(1) 3.00(2) .
H(32) C(1) 3.18(2) 2_767
H(32) C(18) 2.04(2) .
H(32) C(19) 3.23(2) .
H(32) C(21) 3.25(3) .
H(32) C(22) 2.03(3) .
H(32) C(24) 2.60(3) .
H(32) C(25) 3.54(3) .
H(32) C(28) 3.31(3) .
H(32) C(29) 2.45(3) .
H(32) H(1) 2.739 2_767
H(32) H(3) 2.745 2_767
H(32) H(27) 3.40(4) 1_655
H(32) H(31) 2.30(4) .
H(32) H(37) 2.35(4) .
H(32) H(42) 2.99(4) .
H(33) P(1) 2.97(2) .
H(33) C(13) 3.39(2) .
H(33) C(24) 2.05(2) .
H(33) C(26) 2.01(2) .
H(33) C(27) 3.25(2) .
H(33) C(29) 3.26(2) .
H(33) C(30) 2.68(2) .
H(33) C(31) 3.55(2) .
H(33) C(32) 3.30(2) 2_776
H(33) C(33) 3.04(2) 2_776
H(33) C(34) 3.59(3) .
H(33) C(35) 2.72(2) .
H(33) H(19) 3.49(4) .
H(33) H(21) 2.50(4) .
H(33) H(25) 3.19(4) 1_655
H(33) H(27) 3.49(4) 1_655
H(33) H(34) 2.27(3) .
H(33) H(39) 3.17(4) 2_776
H(33) H(40) 2.74(4) 2_776
H(33) H(42) 2.74(4) .
H(34) C(12) 3.40(2) 2_766
H(34) C(24) 3.25(2) .
H(34) C(25) 2.00(2) .
H(34) C(27) 2.04(2) .
H(34) C(28) 3.24(2) .
H(34) C(32) 3.14(2) 2_776
H(34) C(33) 3.26(2) 2_776
H(34) H(18) 3.10(3) 2_766
H(34) H(19) 2.76(4) 2_766
H(34) H(25) 3.44(5) 1_655
H(34) H(26) 3.01(4) 1_655
H(34) H(33) 2.27(3) .
H(34) H(35) 2.32(4) .
H(34) H(39) 2.50(4) 2_776
H(34) H(40) 2.75(3) 2_776
H(35) O(1) 3.19(2) 1_645
H(35) C(9) 3.37(2) 1_645
H(35) C(12) 3.22(3) 2_766
H(35) C(13) 3.26(3) 2_766
H(35) C(25) 3.18(2) .
H(35) C(26) 1.97(3) .
H(35) C(28) 1.95(2) .
H(35) C(29) 3.17(2) .
H(35) C(33) 3.56(3) 1_545
H(35) H(13) 2.78(5) 1_645
H(35) H(14) 3.02(5) 1_645
H(35) H(18) 3.04(4) 2_766
H(35) H(19) 2.85(4) 2_766
H(35) H(20) 2.84(4) 2_766
H(35) H(21) 3.20(4) 2_766
H(35) H(26) 3.54(5) 1_655
H(35) H(34) 2.32(4) .
H(35) H(36) 2.23(4) .
H(35) H(40) 2.71(4) 1_545
H(36) C(1) 3.46(3) 2_767
H(36) C(21) 3.00(3) 2_767
H(36) C(22) 3.42(2) 2_767
H(36) C(24) 3.20(3) .
H(36) C(26) 3.16(2) .
H(36) C(27) 1.95(2) .
H(36) C(29) 1.97(3) .
H(36) C(33) 3.40(3) 1_545
H(36) H(2) 3.315 2_767
H(36) H(3) 2.909 2_767
H(36) H(30) 2.76(4) 2_767
H(36) H(31) 3.49(4) 2_767
H(36) H(35) 2.23(4) .
H(36) H(37) 2.25(3) .
H(36) H(40) 2.97(4) 1_545
H(37) P(1) 2.90(2) .
H(37) C(2) 3.39(2) .
H(37) C(11) 3.24(2) .
H(37) C(18) 3.06(2) .
H(37) C(22) 3.36(2) 2_767
H(37) C(23) 2.87(2) .
H(37) C(24) 2.04(2) .
H(37) C(25) 3.25(2) .
H(37) C(27) 3.22(2) .
H(37) C(28) 2.00(2) .
H(37) H(3) 3.392 .
H(37) H(3) 3.141 2_767
H(37) H(5) 2.487 .
H(37) H(17) 2.41(3) .
H(37) H(31) 2.99(4) 2_767
H(37) H(32) 2.35(4) .
H(37) H(36) 2.25(3) .
H(38) Ru(1) 3.32(2) .
H(38) P(1) 2.91(2) .
H(38) O(1) 3.51(2) .
H(38) N(1) 2.72(2) .
H(38) C(6) 3.06(2) .
H(38) C(7) 2.83(2) .
H(38) C(8) 3.09(2) .
H(38) C(9) 3.41(2) .
H(38) C(14) 2.78(3) .
H(38) C(15) 3.60(3) .
H(38) C(30) 2.01(2) .
H(38) C(32) 2.00(2) .
H(38) C(33) 3.22(2) .
H(38) C(35) 3.22(2) .
H(38) H(9) 3.23(3) .
H(38) H(11) 3.140 .
H(38) H(12) 2.859 .
H(38) H(14) 3.31(4) .
H(38) H(15) 3.55(4) .
H(38) H(21) 3.56(4) .
H(38) H(22) 2.02(4) .
H(38) H(23) 3.50(4) .
H(38) H(24) 3.39(4) 2_676
H(38) H(25) 3.43(4) 2_676
H(38) H(39) 2.29(4) .
H(39) N(1) 3.52(3) .
H(39) C(9) 3.39(3) .
H(39) C(16) 3.47(3) 2_676
H(39) C(26) 3.32(3) 2_776
H(39) C(30) 3.23(3) .
H(39) C(31) 2.01(3) .
H(39) C(33) 1.97(3) .
H(39) C(34) 3.19(3) .
H(39) H(11) 3.105 .
H(39) H(14) 3.27(5) .
H(39) H(15) 2.98(4) .
H(39) H(24) 3.05(5) 2_676
H(39) H(25) 2.95(5) 2_676
H(39) H(33) 3.17(4) 2_776
H(39) H(34) 2.50(4) 2_776
H(39) H(38) 2.29(4) .
H(39) H(40) 2.29(4) .
H(40) C(13) 3.43(2) 2_776
H(40) C(25) 3.20(2) 2_776
H(40) C(26) 3.21(2) 2_776
H(40) C(27) 3.04(3) 1_565
H(40) C(28) 3.22(3) 1_565
H(40) C(31) 3.27(3) .
H(40) C(32) 2.03(3) .
H(40) C(34) 2.04(2) .
H(40) C(35) 3.26(2) .
H(40) H(20) 3.34(4) 2_776
H(40) H(21) 2.70(4) 2_776
H(40) H(30) 3.59(4) 2_777
H(40) H(33) 2.74(4) 2_776
H(40) H(34) 2.75(3) 2_776
H(40) H(35) 2.71(4) 1_565
H(40) H(36) 2.97(4) 1_565
H(40) H(39) 2.29(4) .
H(40) H(41) 2.32(3) .
H(41) O(1) 2.53(3) 1_655
H(41) C(5) 3.40(2) 1_655
H(41) C(7) 3.58(3) 1_655
H(41) C(15) 3.34(2) 1_655
H(41) C(16) 3.54(2) 1_655
H(41) C(30) 3.24(3) .
H(41) C(32) 3.20(2) .
H(41) C(33) 2.00(2) .
H(41) C(35) 2.00(3) .
H(41) H(8) 2.54(3) 1_655
H(41) H(20) 3.29(5) 2_776
H(41) H(21) 3.30(4) 2_776
H(41) H(23) 2.58(3) 1_655
H(41) H(25) 2.96(4) 1_655
H(41) H(29) 3.24(4) 2_777
H(41) H(30) 3.55(4) 2_777
H(41) H(40) 2.32(3) .
H(41) H(42) 2.28(4) .
H(42) P(1) 2.91(3) .
H(42) C(17) 3.54(2) 1_655
H(42) C(18) 2.89(2) .
H(42) C(23) 3.00(2) .
H(42) C(24) 2.98(3) .
H(42) C(25) 2.99(3) .
H(42) C(30) 2.01(2) .
H(42) C(31) 3.21(2) .
H(42) C(33) 3.22(2) .
H(42) C(34) 2.00(3) .
H(42) H(8) 2.95(4) 1_655
H(42) H(25) 3.09(4) 1_655
H(42) H(27) 2.69(4) 1_655
H(42) H(29) 3.15(4) 2_777
H(42) H(32) 2.99(4) .
H(42) H(33) 2.74(4) .
H(42) H(41) 2.28(4) .

loop_
_geom_torsion_atom_site_label_1
_geom_torsion_atom_site_label_2
_geom_torsion_atom_site_label_3
_geom_torsion_atom_site_label_4
_geom_torsion
P(1) Ru(1) C(3) C(2) -81.5(2)
P(1) Ru(1) C(3) C(4) 164.64(15)
C(3) Ru(1) P(1) C(18) -15.10(10)
C(3) Ru(1) P(1) C(24) 105.26(9)
C(3) Ru(1) P(1) C(30) -131.87(10)
P(1) Ru(1) C(4) C(3) -18.77(18)
P(1) Ru(1) C(4) C(5) 113.45(14)
C(4) Ru(1) P(1) C(18) -3.92(11)
C(4) Ru(1) P(1) C(24) 116.44(11)
C(4) Ru(1) P(1) C(30) -120.69(11)
P(1) Ru(1) C(5) C(4) -96.58(16)
P(1) Ru(1) C(5) C(6) 32.09(15)
C(5) Ru(1) P(1) C(18) 43.53(11)
C(5) Ru(1) P(1) C(24) 163.89(10)
C(5) Ru(1) P(1) C(30) -73.24(11)
P(1) Ru(1) C(6) C(5) -155.98(12)
P(1) Ru(1) C(6) C(7) 96.99(18)
C(6) Ru(1) P(1) C(18) 62.44(9)
C(6) Ru(1) P(1) C(24) -177.20(9)
C(6) Ru(1) P(1) C(30) -54.33(9)
P(1) Ru(1) C(10) C(11) -21.89(17)
P(1) Ru(1) C(10) C(17) -145.20(17)
C(10) Ru(1) P(1) C(18) -103.96(11)
C(10) Ru(1) P(1) C(24) 16.40(11)
C(10) Ru(1) P(1) C(30) 139.27(11)
P(1) Ru(1) C(11) C(10) 161.62(14)
P(1) Ru(1) C(11) C(12) -79.66(18)
C(11) Ru(1) P(1) C(18) -116.90(10)
C(11) Ru(1) P(1) C(24) 3.46(10)
C(11) Ru(1) P(1) C(30) 126.33(10)
P(1) Ru(1) C(14) C(13) 68.3(2)
P(1) Ru(1) C(14) C(15) -172.45(15)
C(14) Ru(1) P(1) C(18) 164.82(10)
C(14) Ru(1) P(1) C(24) -74.82(10)
C(14) Ru(1) P(1) C(30) 48.05(10)
P(1) Ru(1) C(15) C(14) 9.06(18)
P(1) Ru(1) C(15) C(16) 127.27(16)
C(15) Ru(1) P(1) C(18) 159.50(10)
C(15) Ru(1) P(1) C(24) -80.14(10)
C(15) Ru(1) P(1) C(30) 42.73(11)
C(3) Ru(1) C(4) C(5) 132.2(2)
C(4) Ru(1) C(3) C(2) 113.8(3)
C(3) Ru(1) C(5) C(4) -28.91(15)
C(3) Ru(1) C(5) C(6) 99.75(15)
C(5) Ru(1) C(3) C(2) 143.2(2)
C(5) Ru(1) C(3) C(4) 29.33(15)
C(3) Ru(1) C(6) C(5) -68.55(14)
C(3) Ru(1) C(6) C(7) -175.6(2)
C(6) Ru(1) C(3) C(2) -179.2(2)
C(6) Ru(1) C(3) C(4) 66.94(16)
C(3) Ru(1) C(10) C(11) -110.48(15)
C(3) Ru(1) C(10) C(17) 126.2(2)
C(10) Ru(1) C(3) C(2) 40.8(2)
C(10) Ru(1) C(3) C(4) -73.03(16)
C(3) Ru(1) C(11) C(10) 73.10(16)
C(3) Ru(1) C(11) C(12) -168.18(19)
C(11) Ru(1) C(3) C(2) 5.8(2)
C(11) Ru(1) C(3) C(4) -108.08(16)
C(3) Ru(1) C(14) C(13) 69.8(18)
C(3) Ru(1) C(14) C(15) -171.0(16)
C(14) Ru(1) C(3) C(2) -83.0(17)
C(14) Ru(1) C(3) C(4) 163.2(16)
C(3) Ru(1) C(15) C(14) 179.09(17)
C(3) Ru(1) C(15) C(16) -62.7(2)
C(15) Ru(1) C(3) C(2) 106.8(2)
C(15) Ru(1) C(3) C(4) -7.1(2)
C(4) Ru(1) C(5) C(6) 128.7(2)
C(5) Ru(1) C(4) C(3) -132.2(2)
C(4) Ru(1) C(6) C(5) -31.33(13)
C(4) Ru(1) C(6) C(7) -138.4(2)
C(6) Ru(1) C(4) C(3) -101.19(17)
C(6) Ru(1) C(4) C(5) 31.03(14)
C(4) Ru(1) C(10) C(11) -146.36(16)
C(4) Ru(1) C(10) C(17) 90.3(2)
C(10) Ru(1) C(4) C(3) 103.41(16)
C(10) Ru(1) C(4) C(5) -124.37(16)
C(4) Ru(1) C(11) C(10) 35.48(17)
C(4) Ru(1) C(11) C(12) 154.20(18)
C(11) Ru(1) C(4) C(3) 82.66(17)
C(11) Ru(1) C(4) C(5) -145.12(15)
C(4) Ru(1) C(14) C(13) -128.4(2)
C(4) Ru(1) C(14) C(15) -9.1(2)
C(14) Ru(1) C(4) C(3) -178.37(17)
C(14) Ru(1) C(4) C(5) -46.2(2)
C(4) Ru(1) C(15) C(14) 174.57(16)
C(4) Ru(1) C(15) C(16) -67.22(19)
C(15) Ru(1) C(4) C(3) 175.92(15)
C(15) Ru(1) C(4) C(5) -51.86(18)
C(5) Ru(1) C(6) C(7) -107.0(2)
C(6) Ru(1) C(5) C(4) -128.7(2)
C(5) Ru(1) C(10) C(11) -177.27(14)
C(5) Ru(1) C(10) C(17) 59.4(2)
C(10) Ru(1) C(5) C(4) 55.83(17)
C(10) Ru(1) C(5) C(6) -175.50(13)
C(5) Ru(1) C(11) C(10) 4.0(2)
C(5) Ru(1) C(11) C(12) 122.73(19)
C(11) Ru(1) C(5) C(4) 53.4(2)
C(11) Ru(1) C(5) C(6) -177.95(13)
C(5) Ru(1) C(14) C(13) -157.4(2)
C(5) Ru(1) C(14) C(15) -38.15(19)
C(14) Ru(1) C(5) C(4) 153.59(16)
C(14) Ru(1) C(5) C(6) -77.74(15)
C(5) Ru(1) C(15) C(14) 145.77(17)
C(5) Ru(1) C(15) C(16) -96.02(18)
C(15) Ru(1) C(5) C(4) 132.20(17)
C(15) Ru(1) C(5) C(6) -99.13(14)
C(6) Ru(1) C(10) C(11) 178.63(13)
C(6) Ru(1) C(10) C(17) 55.3(2)
C(10) Ru(1) C(6) C(5) 6.65(19)
C(10) Ru(1) C(6) C(7) -100.4(2)
C(6) Ru(1) C(11) C(10) -10.7(10)
C(6) Ru(1) C(11) C(12) 108.0(9)
C(11) Ru(1) C(6) C(5) 16.3(10)
C(11) Ru(1) C(6) C(7) -90.7(10)
C(6) Ru(1) C(14) C(13) 165.3(2)
C(6) Ru(1) C(14) C(15) -75.44(16)
C(14) Ru(1) C(6) C(5) 114.66(14)
C(14) Ru(1) C(6) C(7) 7.6(2)
C(6) Ru(1) C(15) C(14) 109.05(16)
C(6) Ru(1) C(15) C(16) -132.73(18)
C(15) Ru(1) C(6) C(5) 79.92(14)
C(15) Ru(1) C(6) C(7) -27.1(2)
C(10) Ru(1) C(11) C(12) 118.7(2)
C(11) Ru(1) C(10) C(17) -123.3(2)
C(10) Ru(1) C(14) C(13) -54.0(2)
C(10) Ru(1) C(14) C(15) 65.28(16)
C(14) Ru(1) C(10) C(11) 66.90(15)
C(14) Ru(1) C(10) C(17) -56.4(2)
C(10) Ru(1) C(15) C(14) -111.66(17)
C(10) Ru(1) C(15) C(16) 6.55(17)
C(15) Ru(1) C(10) C(11) 100.09(16)
C(15) Ru(1) C(10) C(17) -23.2(2)
C(11) Ru(1) C(14) C(13) -19.6(2)
C(11) Ru(1) C(14) C(15) 99.61(17)
C(14) Ru(1) C(11) C(10) -110.12(16)
C(14) Ru(1) C(11) C(12) 8.60(19)
C(11) Ru(1) C(15) C(14) -75.34(16)
C(11) Ru(1) C(15) C(16) 42.87(18)
C(15) Ru(1) C(11) C(10) -74.55(15)
C(15) Ru(1) C(11) C(12) 44.17(19)
C(14) Ru(1) C(15) C(16) 118.2(2)
C(15) Ru(1) C(14) C(13) -119.3(2)
Ru(1) P(1) C(18) C(19) -52.9(2)
Ru(1) P(1) C(18) C(23) 131.2(2)
Ru(1) P(1) C(24) C(25) 106.41(19)
Ru(1) P(1) C(24) C(29) -69.5(2)
Ru(1) P(1) C(30) C(31) 4.9(2)
Ru(1) P(1) C(30) C(35) -179.43(17)
C(18) P(1) C(24) C(25) -124.3(2)
C(18) P(1) C(24) C(29) 59.8(2)
C(24) P(1) C(18) C(19) 179.24(19)
C(24) P(1) C(18) C(23) 3.3(2)
C(18) P(1) C(30) C(31) -122.85(19)
C(18) P(1) C(30) C(35) 52.9(2)
C(30) P(1) C(18) C(19) 75.8(2)
C(30) P(1) C(18) C(23) -100.2(2)
C(24) P(1) C(30) C(31) 134.47(19)
C(24) P(1) C(30) C(35) -49.8(2)
C(30) P(1) C(24) C(25) -25.3(2)
C(30) P(1) C(24) C(29) 158.75(19)
C(8) N(1) C(7) O(1) 168.9(2)
C(8) N(1) C(7) C(6) -12.1(3)
C(9) N(1) C(7) O(1) -4.3(3)
C(9) N(1) C(7) C(6) 174.7(2)
C(1) C(2) C(3) Ru(1) 149.1(3)
C(1) C(2) C(3) C(4) -125.6(3)
Ru(1) C(3) C(4) C(5) -54.1(2)
C(2) C(3) C(4) Ru(1) -118.8(2)
C(2) C(3) C(4) C(5) -172.9(2)
Ru(1) C(4) C(5) C(6) -60.8(2)
C(3) C(4) C(5) Ru(1) 55.3(2)
C(3) C(4) C(5) C(6) -5.5(3)
Ru(1) C(5) C(6) C(7) 118.18(19)
C(4) C(5) C(6) Ru(1) 59.0(2)
C(4) C(5) C(6) C(7) 177.2(2)
Ru(1) C(6) C(7) O(1) 62.3(2)
Ru(1) C(6) C(7) N(1) -116.7(2)
C(5) C(6) C(7) O(1) -16.8(3)
C(5) C(6) C(7) N(1) 164.3(2)
Ru(1) C(10) C(11) C(12) -106.8(2)
Ru(1) C(10) C(17) C(16) 37.0(3)
C(11) C(10) C(17) C(16) -47.6(3)
C(17) C(10) C(11) Ru(1) 105.4(2)
C(17) C(10) C(11) C(12) -1.5(4)
Ru(1) C(11) C(12) C(13) 3.7(3)
C(10) C(11) C(12) C(13) 85.6(3)
C(11) C(12) C(13) C(14) -20.8(3)
C(12) C(13) C(14) Ru(1) 27.9(3)
C(12) C(13) C(14) C(15) -54.5(3)
Ru(1) C(14) C(15) C(16) -107.8(2)
C(13) C(14) C(15) Ru(1) 105.6(2)
C(13) C(14) C(15) C(16) -2.2(3)
Ru(1) C(15) C(16) C(17) 11.1(2)
C(14) C(15) C(16) C(17) 94.7(2)
C(15) C(16) C(17) C(10) -31.1(3)
P(1) C(18) C(19) C(20) -178.0(2)
P(1) C(18) C(23) C(22) 177.7(2)
C(19) C(18) C(23) C(22) 1.6(3)
C(23) C(18) C(19) C(20) -1.7(3)
C(18) C(19) C(20) C(21) 0.1(3)
C(19) C(20) C(21) C(22) 1.7(4)
C(20) C(21) C(22) C(23) -1.8(4)
C(21) C(22) C(23) C(18) 0.1(3)
P(1) C(24) C(25) C(26) -175.60(19)
P(1) C(24) C(29) C(28) 176.7(2)
C(25) C(24) C(29) C(28) 0.6(3)
C(29) C(24) C(25) C(26) 0.4(3)
C(24) C(25) C(26) C(27) -0.8(4)
C(25) C(26) C(27) C(28) 0.3(4)
C(26) C(27) C(28) C(29) 0.7(4)
C(27) C(28) C(29) C(24) -1.1(4)
P(1) C(30) C(31) C(32) 177.1(2)
P(1) C(30) C(35) C(34) -177.2(2)
C(31) C(30) C(35) C(34) -1.4(3)
C(35) C(30) C(31) C(32) 1.3(3)
C(30) C(31) C(32) C(33) -0.1(3)
C(31) C(32) C(33) C(34) -1.0(4)
C(32) C(33) C(34) C(35) 0.9(4)
C(33) C(34) C(35) C(30) 0.3(4)
